data_7712223
loop_
_publ_author_name
'Fu, Fan'
'Liu, Die'
'Zhao, Lili'
'Li, Huili'
'Bai, Xinyu'
'Chen, Mingzhao'
'Jiang, Zhilong'
'Su, Peiyang'
'Zhong, Wanying'
'Li, Yiming'
'Liao, Wei-Ming'
'He, Jun'
'Wang, Pingshan'

_publ_section_title
;
 Substituents Make a Difference: 6,6&#x2019;&#x2019;-modified Terpyridine
 Complexes with Helix Configuration and Enhanced Emission
;
_journal_name_full 'Dalton Transactions'
_journal_paper_doi 10.1039/D2DT04006A
_journal_year 2023
_chemical_formula_moiety 'C70 H54 Mn N6 O4, 2(C2 F6 N O4 S2)'
_chemical_formula_sum 'C74 H54 F12 Mn N8 O12 S4'
_chemical_formula_weight 1658.43
_space_group_crystal_system monoclinic
_space_group_IT_number 14
_space_group_name_Hall '-P 2ybc'
_space_group_name_H-M_alt 'P 1 21/c 1'
_atom_sites_solution_hydrogens mixed
_atom_sites_solution_primary dual
_audit_creation_date 2022-05-01
_audit_creation_method
;
Olex2 1.5-alpha
(compiled 2021.11.18 svn.ra9532c28 for OlexSys, GUI svn.r6427)
;
_audit_update_record
;
2022-11-16 deposited with the CCDC.	2023-01-30 downloaded from the CCDC.
;
_cell_angle_alpha 90
_cell_angle_beta 93.595(3)
_cell_angle_gamma 90
_cell_formula_units_Z 8
_cell_length_a 16.4958(5)
_cell_length_b 20.9832(7)
_cell_length_c 41.0349(14)
_cell_measurement_reflns_used 13731
_cell_measurement_temperature 119.99(15)
_cell_measurement_theta_max 29.6500
_cell_measurement_theta_min 3.1260
_cell_volume 14175.7(8)
_computing_molecular_graphics 'Olex2 1.5-alpha (Dolomanov et al., 2009)'
_computing_publication_material 'Olex2 1.5-alpha (Dolomanov et al., 2009)'
_computing_structure_refinement 'XL  (Sheldrick, 2008)'
_computing_structure_solution 'SHELXT 2018/2 (Sheldrick, 2018)'
_diffrn_ambient_temperature 119.99(15)
_diffrn_measured_fraction_theta_full 0.999
_diffrn_measured_fraction_theta_max 0.846
_diffrn_measurement_device_type 'Bruker APEX-II CCD'
_diffrn_measurement_method '\f and \w scans'
_diffrn_radiation_type MoK\a
_diffrn_radiation_wavelength 0.71073
_diffrn_reflns_av_R_equivalents 0.0556
_diffrn_reflns_av_unetI/netI 0.0934
_diffrn_reflns_Laue_measured_fraction_full 0.999
_diffrn_reflns_Laue_measured_fraction_max 0.846
_diffrn_reflns_limit_h_max 21
_diffrn_reflns_limit_h_min -22
_diffrn_reflns_limit_k_max 28
_diffrn_reflns_limit_k_min -19
_diffrn_reflns_limit_l_max 55
_diffrn_reflns_limit_l_min -53
_diffrn_reflns_number 81943
_diffrn_reflns_point_group_measured_fraction_full 0.999
_diffrn_reflns_point_group_measured_fraction_max 0.846
_diffrn_reflns_theta_full 25.242
_diffrn_reflns_theta_max 29.631
_diffrn_reflns_theta_min 2.408
_diffrn_standards_number 0
_exptl_absorpt_coefficient_mu 0.406
_exptl_absorpt_correction_T_max 1.00000
_exptl_absorpt_correction_T_min 0.84891
_exptl_absorpt_correction_type multi-scan
_exptl_crystal_colour 'clear light colourless'
_exptl_crystal_colour_lustre clear
_exptl_crystal_colour_modifier light
_exptl_crystal_colour_primary colourless
_exptl_crystal_density_diffrn 1.554
_exptl_crystal_description block
_exptl_crystal_F_000 6776
_exptl_crystal_size_max 0.14
_exptl_crystal_size_mid 0.12
_exptl_crystal_size_min 0.11
_refine_diff_density_max 1.068
_refine_diff_density_min -0.835
_refine_diff_density_rms 0.094
_refine_ls_extinction_method none
_refine_ls_goodness_of_fit_ref 1.047
_refine_ls_hydrogen_treatment mixed
_refine_ls_matrix_type full
_refine_ls_number_parameters 2102
_refine_ls_number_reflns 33790
_refine_ls_number_restraints 456
_refine_ls_restrained_S_all 1.060
_refine_ls_R_factor_all 0.1236
_refine_ls_R_factor_gt 0.0655
_refine_ls_shift/su_max 0.002
_refine_ls_shift/su_mean 0.000
_refine_ls_structure_factor_coef Fsqd
_refine_ls_weighting_details 'w=1/[\s^2^(Fo^2^)+(0.0638P)^2^+14.3991P] where P=(Fo^2^+2Fc^2^)/3'
_refine_ls_weighting_scheme calc
_refine_ls_wR_factor_gt 0.1451
_refine_ls_wR_factor_ref 0.1820
_reflns_Friedel_coverage 0.000
_reflns_number_gt 20011
_reflns_number_total 33790
_reflns_threshold_expression 'I > 2\s(I)'
_cod_data_source_file d2dt04006a2.cif
_cod_data_source_block ld232-mn-1
_cod_database_code 7712223
_shelx_shelxl_version_number 2018/3
_shelx_space_group_comment
;
The symmetry employed for this shelxl refinement is uniquely defined
by the following loop, which should always be used as a source of
symmetry information in preference to the above space-group names.
They are only intended as comments.
;
_shelx_estimated_absorpt_t_max 0.957
_shelx_estimated_absorpt_t_min 0.945
_olex2_refinement_description
;
1. Fixed Uiso
 At 1.2 times of:
  All C(H) groups
 At 1.5 times of:
  All C(H,H,H) groups
2. Restrained distances
 S4-N15 = N15-S3A
 1.56 with sigma of 0.02
 S4-N15 = N15-S3
 1.56 with sigma of 0.02
 S4-S3
 2.761 with sigma of 0.04
 S4-S3A
 2.761 with sigma of 0.04
 F9-F7 \\sim F9-F8 \\sim F8-F7
 with sigma of 0.02
 F9-C066 \\sim F7-C066 \\sim F8-C066
 with sigma of 0.02
 F2-C063 \\sim F2A-C063
 with sigma of 0.02
 F3A-C063 \\sim F3-C063
 with sigma of 0.02
 F1A-C063 \\sim F1-C063
 with sigma of 0.02
 F2-F1 \\sim F3-F1 \\sim F3-F2
 with sigma of 0.02
 F2A-F1A \\sim F3A-F1A \\sim F3A-F2A
 with sigma of 0.02
 S3A-O15A \\sim S3A-O16A
 with sigma of 0.02
 F9A-F7A \\sim F9A-F8A \\sim F8A-F7A
 with sigma of 0.02
 S3-N15 \\sim S3A-N15
 with sigma of 0.02
 S3-O15 \\sim S3-O16
 with sigma of 0.02
 S3A-C0 \\sim S3-C066
 with sigma of 0.02
 F9-C066 \\sim F8-C066 \\sim F7-C066
 with sigma of 0.02
 F9A-C0 \\sim F7A-C0 \\sim F8A-C0
 with sigma of 0.02
 F8-F7 \\sim F9-F7 \\sim F9-F8
 with sigma of 0.02
3. Rigid bond restraints
 S6, C05W
 with sigma for 1-2 distances of 0.01 and sigma for 1-3 distances of 0.02
4. Uiso/Uaniso restraints and constraints
S3 \\sim F7 \\sim F8 \\sim F9 \\sim O15 \\sim O16 \\sim C066: within 2A with
sigma of 0.01 and sigma for terminal atoms of 0.02 within 2A
F1 \\sim F1A \\sim F2 \\sim F2A \\sim F3 \\sim F3A \\sim C063: within 2A with
sigma of 0.01 and sigma for terminal atoms of 0.02 within 2A
S3 \\sim S3A \\sim F7 \\sim F7A \\sim F8 \\sim F8A \\sim F9 \\sim F9A \\sim O15
\\sim O15A \\sim O16 \\sim O16A \\sim C0 \\sim C066: within 2A with sigma of
0.01 and sigma for terminal atoms of 0.02 within 2A
Uanis(F8) \\sim Ueq, Uanis(F9) \\sim Ueq, Uanis(F9A) \\sim Ueq: with sigma of
0.01 and sigma for terminal atoms of 0.02
5. Rigid body (RIGU) restrains
 S3
 with sigma for 1-2 distances of 0.001 and sigma for 1-3 distances of 0.002
 S3, F7, F8, F9, O15, O16, C066
 with sigma for 1-2 distances of 0.001 and sigma for 1-3 distances of 0.002
 F1, F2, F3, C063
 with sigma for 1-2 distances of 0.001 and sigma for 1-3 distances of 0.002
 F1A, F2A, F3A, C063
 with sigma for 1-2 distances of 0.001 and sigma for 1-3 distances of 0.002
 S3, F7, F8, F9, O15, O16, N15, C066
 with sigma for 1-2 distances of 0.001 and sigma for 1-3 distances of 0.002
 S3A, F7A, F8A, F9A, O15A, O16A, N15, C0
 with sigma for 1-2 distances of 0.001 and sigma for 1-3 distances of 0.002
6. Others
 Sof(F1A)=Sof(F2A)=Sof(F3A)=1-FVAR(1)
 Sof(F1)=Sof(F2)=Sof(F3)=FVAR(1)
 Sof(S3A)=Sof(F7A)=Sof(F8A)=Sof(F9A)=Sof(O15A)=Sof(O16A)=Sof(C0)=1-FVAR(2)
 Sof(S3)=Sof(F7)=Sof(F8)=Sof(F9)=Sof(O15)=Sof(O16)=Sof(C066)=FVAR(2)
7.a Aromatic/amide H refined with riding coordinates:
 C36(H36), C36A(H36A), C37(H37), C37A(H37A), C38(H38), C40(H40), C40A(H40A),
 C41(H41), C41A(H41A), C43(H43), C43A(H43A), C46(H46), C46A(H46A), C48(H48),
 C48A(H48A), C49(H49), C49A(H49A), C50(H50), C50A(H50A), C53(H53), C53A(H53A),
 C54(H54), C54A(H54A), C56(H56), C56A(H56A), C57(H57), C57A(H57A), C60(H60),
 C60A(H60A), C61(H61), C61A(H61A), C62(H62), C62A(H62A), C65(H65), C65A(H65A),
 C66(H66), C66A(H66A), C68(H68), C68A(H68A), C69(H69), C69A(H69A), C1(H1),
 C1A(H1A), C2(H2), C2A(H2A), C3(H3), C3A(H3A), C5(H5), C5A(H5A), C6(H6),
 C6A(H6A), C8(H8), C8A(H8A), C11(H11), C11A(H11A), C13(H13), C13A(H13A),
 C14(H14), C14A(H14A), C15(H15), C15A(H15A), C18(H18), C18A(H18A), C19(H19),
 C19A(H19A), C21(H21), C21A(H21A), C22(H22), C22A(H22A), C25(H25), C25A(H25A),
 C26(H26), C26A(H26A), C27(H27), C27A(H27A), C30(H30), C30A(H30A), C31(H31),
 C31A(H31A), C33(H33), C33A(H33A), C34(H34), C34A(H34A)
7.b Idealised Me refined as rotating group:
 C58(H58A,H58B,H58C), C58A(H58D,H58E,H58F), C70(H70A,H70B,H70C), C70A(H70D,
 H70E,H70F), C23(H23A,H23B,H23C), C23A(H23D,H23E,H23F), C35(H35A,H35B,H35C),
 C35A(H35D,H35E,H35F)
;
_olex2_submission_special_instructions 'No special instructions were received'

loop_
_space_group_symop_operation_xyz
'x, y, z'
'-x, y+1/2, -z+1/2'
'-x, -y, -z'
'x, -y-1/2, z-1/2'

loop_
_atom_site_label
_atom_site_type_symbol
_atom_site_fract_x
_atom_site_fract_y
_atom_site_fract_z
_atom_site_U_iso_or_equiv
_atom_site_adp_type
_atom_site_occupancy
_atom_site_site_symmetry_order
_atom_site_calc_flag
_atom_site_refinement_flags_posn
_atom_site_refinement_flags_adp
_atom_site_refinement_flags_occupancy
_atom_site_disorder_assembly
_atom_site_disorder_group
Mn01 Mn 0.39502(3) 0.90813(2) 0.62556(2) 0.01433(11) Uani 1 1 d . . . . .
O5 O 0.07429(16) 0.92617(15) 0.52213(7) 0.0411(7) Uani 1 1 d . . . . .
O6 O 0.44236(15) 1.09321(13) 0.50610(6) 0.0296(6) Uani 1 1 d . . . . .
O7 O 0.70651(15) 0.79255(12) 0.70768(6) 0.0286(6) Uani 1 1 d . . . . .
O8 O 0.34369(15) 0.85696(13) 0.77852(6) 0.0306(6) Uani 1 1 d . . . . .
N7 N 0.32794(15) 0.80671(13) 0.62970(6) 0.0181(6) Uani 1 1 d . . . . .
N8 N 0.43841(15) 0.86526(13) 0.67088(6) 0.0156(6) Uani 1 1 d . . . . .
N9 N 0.48569(15) 0.98035(13) 0.65052(6) 0.0160(6) Uani 1 1 d . . . . .
N10 N 0.30040(15) 0.98638(13) 0.63689(6) 0.0164(6) Uani 1 1 d . . . . .
N11 N 0.34728(15) 0.94320(12) 0.57950(6) 0.0143(5) Uani 1 1 d . . . . .
N12 N 0.46013(15) 0.85164(13) 0.58502(6) 0.0154(6) Uani 1 1 d . . . . .
C36 C 0.6001(2) 0.7244(2) 0.81698(10) 0.0363(10) Uani 1 1 d . . . . .
H36 H 0.623581 0.705310 0.836322 0.044 Uiso 1 1 calc R U . . .
C36A C 0.1643(3) 1.0438(2) 0.42829(10) 0.0397(11) Uani 1 1 d . . . . .
H36A H 0.136669 1.054533 0.408030 0.048 Uiso 1 1 calc R U . . .
C37 C 0.5918(2) 0.6894(2) 0.78836(10) 0.0356(10) Uani 1 1 d . . . . .
H37 H 0.608834 0.646192 0.788153 0.043 Uiso 1 1 calc R U . . .
C37A C 0.2363(2) 1.0096(2) 0.42874(9) 0.0383(10) Uani 1 1 d . . . . .
H37A H 0.258764 0.997594 0.408894 0.046 Uiso 1 1 calc R U . . .
C38 C 0.5584(2) 0.71757(19) 0.75998(9) 0.0285(8) Uani 1 1 d . . . . .
H38 H 0.553224 0.693420 0.740381 0.034 Uiso 1 1 calc R U . . .
C38A C 0.2749(2) 0.9930(2) 0.45849(9) 0.0307(9) Uani 1 1 d . . . . .
H38A H 0.323(2) 0.972(2) 0.4596(10) 0.037 Uiso 1 1 d . U . . .
C39 C 0.5328(2) 0.78027(17) 0.75988(8) 0.0227(8) Uani 1 1 d . . . . .
C39A C 0.2434(2) 1.01015(17) 0.48785(8) 0.0223(8) Uani 1 1 d . . . . .
C40 C 0.5410(2) 0.81542(18) 0.78906(8) 0.0261(8) Uani 1 1 d . . . . .
H40 H 0.523784 0.858611 0.789377 0.031 Uiso 1 1 calc R U . . .
C40A C 0.1718(2) 1.04608(19) 0.48676(10) 0.0320(9) Uani 1 1 d . . . . .
H40A H 0.149793 1.059336 0.506506 0.038 Uiso 1 1 calc R U . . .
C41 C 0.5743(2) 0.7870(2) 0.81753(9) 0.0340(9) Uani 1 1 d . . . . .
H41 H 0.579285 0.810640 0.837290 0.041 Uiso 1 1 calc R U . . .
C41A C 0.1329(2) 1.0624(2) 0.45705(10) 0.0395(11) Uani 1 1 d . . . . .
H41A H 0.084224 1.086645 0.456529 0.047 Uiso 1 1 calc R U . . .
C42 C 0.49744(19) 0.81076(17) 0.72958(8) 0.0195(7) Uani 1 1 d . . . . .
C42A C 0.28207(19) 0.98823(16) 0.51949(8) 0.0183(7) Uani 1 1 d . . . . .
C43 C 0.45125(19) 0.77521(17) 0.70637(8) 0.0205(7) Uani 1 1 d . . . . .
H43 H 0.440031 0.731542 0.710229 0.025 Uiso 1 1 calc R U . . .
C43A C 0.33154(19) 0.93400(17) 0.52148(8) 0.0196(7) Uani 1 1 d . . . . .
H43A H 0.343163 0.911616 0.502198 0.023 Uiso 1 1 calc R U . . .
C44 C 0.42188(19) 0.80434(16) 0.67758(8) 0.0177(7) Uani 1 1 d . . . . .
C44A C 0.36354(17) 0.91302(16) 0.55162(8) 0.0156(7) Uani 1 1 d . . . . .
C45 C 0.48309(18) 0.90051(16) 0.69289(8) 0.0169(7) Uani 1 1 d . . . . .
C45A C 0.30073(18) 0.99542(16) 0.57833(8) 0.0173(7) Uani 1 1 d . . . . .
C46 C 0.51226(19) 0.87448(16) 0.72274(8) 0.0181(7) Uani 1 1 d . . . . .
H46 H 0.542087 0.900236 0.738302 0.022 Uiso 1 1 calc R U . . .
C46A C 0.26805(18) 1.01995(16) 0.54872(8) 0.0178(7) Uani 1 1 d . . . . .
H46A H 0.236529 1.057863 0.548361 0.021 Uiso 1 1 calc R U . . .
C47 C 0.37077(19) 0.77017(16) 0.65189(8) 0.0194(7) Uani 1 1 d . . . . .
C47A C 0.41581(18) 0.85568(16) 0.55591(8) 0.0154(7) Uani 1 1 d . . . . .
C48 C 0.3692(2) 0.70427(17) 0.65111(9) 0.0234(8) Uani 1 1 d . . . . .
H48 H 0.399719 0.680211 0.667199 0.028 Uiso 1 1 calc R U . . .
C48A C 0.4178(2) 0.80849(16) 0.53222(8) 0.0200(7) Uani 1 1 d . . . . .
H48A H 0.387469 0.813038 0.511893 0.024 Uiso 1 1 calc R U . . .
C49 C 0.3228(2) 0.67402(18) 0.62672(9) 0.0277(8) Uani 1 1 d . . . . .
H49 H 0.321745 0.628821 0.625393 0.033 Uiso 1 1 calc R U . . .
C49A C 0.4646(2) 0.75480(17) 0.53876(8) 0.0241(8) Uani 1 1 d . . . . .
H49A H 0.464811 0.721045 0.523338 0.029 Uiso 1 1 calc R U . . .
C50 C 0.2779(2) 0.71038(18) 0.60434(9) 0.0256(8) Uani 1 1 d . . . . .
H50 H 0.245250 0.690330 0.587424 0.031 Uiso 1 1 calc R U . . .
C50A C 0.5109(2) 0.75062(17) 0.56785(8) 0.0239(8) Uani 1 1 d . . . . .
H50A H 0.543635 0.714131 0.572558 0.029 Uiso 1 1 calc R U . . .
C51 C 0.28034(19) 0.77677(17) 0.60645(8) 0.0194(7) Uani 1 1 d . . . . .
C51A C 0.50918(18) 0.80060(16) 0.59038(8) 0.0171(7) Uani 1 1 d . . . . .
C52 C 0.22751(19) 0.81604(17) 0.58375(8) 0.0214(7) Uani 1 1 d . . . . .
C52A C 0.56313(18) 0.79942(16) 0.62068(8) 0.0182(7) Uani 1 1 d . . . . .
C53 C 0.2139(2) 0.79861(19) 0.55100(9) 0.0277(8) Uani 1 1 d . . . . .
H53 H 0.239613 0.761499 0.543325 0.033 Uiso 1 1 calc R U . . .
C53A C 0.57915(18) 0.74201(16) 0.63723(8) 0.0187(7) Uani 1 1 d . . . . .
H53A H 0.556772 0.703333 0.628653 0.022 Uiso 1 1 calc R U . . .
C54 C 0.1639(2) 0.8339(2) 0.52938(9) 0.0307(9) Uani 1 1 d . . . . .
H54 H 0.156539 0.821787 0.507084 0.037 Uiso 1 1 calc R U . . .
C54A C 0.62747(19) 0.74137(17) 0.66606(8) 0.0207(7) Uani 1 1 d . . . . .
H54A H 0.637459 0.702377 0.677377 0.025 Uiso 1 1 calc R U . . .
C55 C 0.1247(2) 0.8874(2) 0.54084(9) 0.0300(9) Uani 1 1 d . . . . .
C55A C 0.66151(19) 0.79780(18) 0.67853(8) 0.0224(8) Uani 1 1 d . . . . .
C56 C 0.1359(2) 0.90479(18) 0.57374(9) 0.0250(8) Uani 1 1 d . . . . .
H56 H 0.108182 0.940678 0.581725 0.030 Uiso 1 1 calc R U . . .
C56A C 0.64897(19) 0.85502(17) 0.66170(8) 0.0209(7) Uani 1 1 d . . . . .
H56A H 0.673486 0.893383 0.669693 0.025 Uiso 1 1 calc R U . . .
C57 C 0.18726(19) 0.86972(17) 0.59444(8) 0.0224(8) Uani 1 1 d . . . . .
H57 H 0.195488 0.882438 0.616620 0.027 Uiso 1 1 calc R U . . .
C57A C 0.59970(18) 0.85459(17) 0.63290(8) 0.0198(7) Uani 1 1 d . . . . .
H57A H 0.590863 0.893366 0.621266 0.024 Uiso 1 1 calc R U . . .
C58 C 0.0593(3) 0.9091(2) 0.48820(10) 0.0521(13) Uani 1 1 d . . . . .
H58A H 0.110670 0.909343 0.477420 0.078 Uiso 1 1 calc R U . . .
H58B H 0.021840 0.939981 0.477494 0.078 Uiso 1 1 calc R U . . .
H58C H 0.035245 0.866435 0.486645 0.078 Uiso 1 1 calc R U . . .
C58A C 0.7366(2) 0.85037(19) 0.72248(9) 0.0337(9) Uani 1 1 d . . . . .
H58D H 0.778128 0.868703 0.709233 0.051 Uiso 1 1 calc R U . . .
H58E H 0.760345 0.841261 0.744466 0.051 Uiso 1 1 calc R U . . .
H58F H 0.691756 0.880729 0.723859 0.051 Uiso 1 1 calc R U . . .
C59 C 0.50071(18) 0.96637(16) 0.68281(8) 0.0178(7) Uani 1 1 d . . . . .
C59A C 0.28342(18) 1.02351(16) 0.61026(8) 0.0165(7) Uani 1 1 d . . . . .
C60 C 0.53063(19) 1.01144(17) 0.70532(8) 0.0207(7) Uani 1 1 d . . . . .
H60 H 0.540440 1.000482 0.727681 0.025 Uiso 1 1 calc R U . . .
C60A C 0.2529(2) 1.08483(17) 0.61243(9) 0.0235(8) Uani 1 1 d . . . . .
H60A H 0.241657 1.109544 0.593278 0.028 Uiso 1 1 calc R U . . .
C61 C 0.5459(2) 1.07257(18) 0.69456(9) 0.0269(8) Uani 1 1 d . . . . .
H61 H 0.565142 1.104469 0.709544 0.032 Uiso 1 1 calc R U . . .
C61A C 0.2391(2) 1.10954(18) 0.64277(9) 0.0264(8) Uani 1 1 d . . . . .
H61A H 0.218837 1.151613 0.644871 0.032 Uiso 1 1 calc R U . . .
C62 C 0.5327(2) 1.08657(17) 0.66175(9) 0.0248(8) Uani 1 1 d . . . . .
H62 H 0.544434 1.127955 0.653920 0.030 Uiso 1 1 calc R U . . .
C62A C 0.2554(2) 1.07189(18) 0.67000(9) 0.0247(8) Uani 1 1 d . . . . .
H62A H 0.246214 1.088068 0.691073 0.030 Uiso 1 1 calc R U . . .
C63 C 0.50217(19) 1.03982(16) 0.64017(8) 0.0179(7) Uani 1 1 d . . . . .
C63A C 0.28511(18) 1.01032(16) 0.66666(8) 0.0182(7) Uani 1 1 d . . . . .
C64 C 0.48807(19) 1.05461(16) 0.60510(8) 0.0192(7) Uani 1 1 d . . . . .
C64A C 0.29866(19) 0.96863(16) 0.69571(8) 0.0187(7) Uani 1 1 d . . . . .
C65 C 0.51475(19) 1.01435(16) 0.58084(8) 0.0196(7) Uani 1 1 d . . . . .
H65 H 0.543444 0.976500 0.586932 0.024 Uiso 1 1 calc R U . . .
C65A C 0.33598(19) 0.99301(17) 0.72487(8) 0.0202(7) Uani 1 1 d . . . . .
H65A H 0.351982 1.036494 0.725913 0.024 Uiso 1 1 calc R U . . .
C66 C 0.50000(19) 1.02878(17) 0.54802(8) 0.0211(7) Uani 1 1 d . . . . .
H66 H 0.518775 1.001173 0.531764 0.025 Uiso 1 1 calc R U . . .
C66A C 0.3496(2) 0.95491(18) 0.75182(8) 0.0235(8) Uani 1 1 d . . . . .
H66A H 0.376143 0.971707 0.771156 0.028 Uiso 1 1 calc R U . . .
C67 C 0.4574(2) 1.08414(17) 0.53907(8) 0.0218(7) Uani 1 1 d . . . . .
C67A C 0.3244(2) 0.89170(18) 0.75079(8) 0.0233(8) Uani 1 1 d . . . . .
C68 C 0.4321(2) 1.12576(17) 0.56274(9) 0.0240(8) Uani 1 1 d . . . . .
H68 H 0.404169 1.163910 0.556561 0.029 Uiso 1 1 calc R U . . .
C68A C 0.28299(19) 0.86714(18) 0.72287(8) 0.0221(7) Uani 1 1 d . . . . .
H68A H 0.262902 0.824698 0.722611 0.026 Uiso 1 1 calc R U . . .
C69 C 0.4480(2) 1.11101(16) 0.59551(8) 0.0213(7) Uani 1 1 d . . . . .
H69 H 0.431407 1.139710 0.611715 0.026 Uiso 1 1 calc R U . . .
C69A C 0.27157(19) 0.90581(17) 0.69543(8) 0.0202(7) Uani 1 1 d . . . . .
H69A H 0.244791 0.889014 0.676129 0.024 Uiso 1 1 calc R U . . .
C70 C 0.3915(2) 1.1457(2) 0.49616(9) 0.0358(10) Uani 1 1 d . . . . .
H70A H 0.382564 1.145581 0.472327 0.054 Uiso 1 1 calc R U . . .
H70B H 0.417890 1.185610 0.503236 0.054 Uiso 1 1 calc R U . . .
H70C H 0.339270 1.141771 0.506099 0.054 Uiso 1 1 calc R U . . .
C70A C 0.3186(2) 0.7920(2) 0.77915(10) 0.0371(10) Uani 1 1 d . . . . .
H70D H 0.343656 0.768464 0.761783 0.056 Uiso 1 1 calc R U . . .
H70E H 0.259348 0.789718 0.775742 0.056 Uiso 1 1 calc R U . . .
H70F H 0.335561 0.773282 0.800364 0.056 Uiso 1 1 calc R U . . .
Mn02 Mn 0.89322(3) 0.59419(2) 0.62375(2) 0.01432(11) Uani 1 1 d . . . . .
O1 O 0.58336(15) 0.58305(14) 0.51363(6) 0.0349(7) Uani 1 1 d . . . . .
O2 O 0.94537(15) 0.40533(13) 0.50579(6) 0.0296(6) Uani 1 1 d . . . . .
O3 O 1.18929(15) 0.72789(13) 0.70355(6) 0.0345(6) Uani 1 1 d . . . . .
O4 O 0.83233(15) 0.65454(12) 0.77511(6) 0.0268(6) Uani 1 1 d . . . . .
N1 N 0.82814(15) 0.69508(13) 0.62764(6) 0.0172(6) Uani 1 1 d . . . . .
N2 N 0.93828(15) 0.63654(13) 0.66918(6) 0.0152(6) Uani 1 1 d . . . . .
N3 N 0.99034(15) 0.52228(13) 0.64932(6) 0.0170(6) Uani 1 1 d . . . . .
N4 N 0.80430(15) 0.51284(13) 0.63655(6) 0.0153(6) Uani 1 1 d . . . . .
N5 N 0.84815(15) 0.55369(13) 0.57799(6) 0.0158(6) Uani 1 1 d . . . . .
N6 N 0.95412(15) 0.65004(13) 0.58117(6) 0.0176(6) Uani 1 1 d . . . . .
C1 C 1.0872(2) 0.77722(19) 0.81746(9) 0.0331(9) Uani 1 1 d . . . . .
H1 H 1.107700 0.796378 0.837275 0.040 Uiso 1 1 calc R U . . .
C1A C 0.6497(2) 0.4435(2) 0.43185(10) 0.0394(11) Uani 1 1 d . . . . .
H1A H 0.619696 0.431600 0.412269 0.047 Uiso 1 1 calc R U . . .
C2 C 1.0655(2) 0.71359(19) 0.81678(9) 0.0316(9) Uani 1 1 d . . . . .
H2 H 1.070503 0.689120 0.836281 0.038 Uiso 1 1 calc R U . . .
C2A C 0.6186(2) 0.4322(2) 0.46159(10) 0.0355(10) Uani 1 1 d . . . . .
H2A H 0.567211 0.412021 0.462498 0.043 Uiso 1 1 calc R U . . .
C3 C 1.0365(2) 0.68524(18) 0.78788(9) 0.0271(8) Uani 1 1 d . . . . .
H3 H 1.022829 0.641259 0.787562 0.032 Uiso 1 1 calc R U . . .
C3A C 0.6615(2) 0.44989(18) 0.49028(9) 0.0292(8) Uani 1 1 d . . . . .
H3A H 0.639752 0.441269 0.510726 0.035 Uiso 1 1 calc R U . . .
C4 C 1.02740(19) 0.72104(17) 0.75918(8) 0.0211(7) Uani 1 1 d . . . . .
C4A C 0.7367(2) 0.48049(17) 0.48920(8) 0.0226(8) Uani 1 1 d . . . . .
C5 C 1.0493(2) 0.78565(17) 0.75998(9) 0.0251(8) Uani 1 1 d . . . . .
H5 H 1.043739 0.810691 0.740678 0.030 Uiso 1 1 calc R U . . .
C5A C 0.7682(2) 0.4906(2) 0.45879(9) 0.0302(9) Uani 1 1 d . . . . .
H5A H 0.819819 0.510182 0.457485 0.036 Uiso 1 1 calc R U . . .
C6 C 1.0789(2) 0.81267(18) 0.78915(9) 0.0306(9) Uani 1 1 d . . . . .
H6 H 1.093870 0.856406 0.789657 0.037 Uiso 1 1 calc R U . . .
C6A C 0.7242(2) 0.4720(2) 0.43060(10) 0.0404(11) Uani 1 1 d . . . . .
H6A H 0.745936 0.479203 0.410018 0.048 Uiso 1 1 calc R U . . .
C7 C 0.99592(18) 0.69151(16) 0.72818(8) 0.0183(7) Uani 1 1 d . . . . .
C7A C 0.77939(19) 0.50412(17) 0.51968(8) 0.0198(7) Uani 1 1 d . . . . .
C8 C 1.01118(18) 0.62789(16) 0.72119(8) 0.0181(7) Uani 1 1 d . . . . .
H8 H 1.040282 0.602008 0.736909 0.022 Uiso 1 1 calc R U . . .
C8A C 0.82727(19) 0.55897(17) 0.52001(8) 0.0190(7) Uani 1 1 d . . . . .
H8A H 0.837267 0.579993 0.500156 0.023 Uiso 1 1 calc R U . . .
C9 C 0.98383(18) 0.60201(16) 0.69116(8) 0.0168(7) Uani 1 1 d . . . . .
C9A C 0.86028(19) 0.58268(16) 0.54961(8) 0.0184(7) Uani 1 1 d . . . . .
C10 C 0.92070(18) 0.69740(16) 0.67572(8) 0.0162(7) Uani 1 1 d . . . . .
C10A C 0.80325(18) 0.50035(15) 0.57805(8) 0.0159(7) Uani 1 1 d . . . . .
C11 C 0.94927(19) 0.72626(16) 0.70483(8) 0.0183(7) Uani 1 1 d . . . . .
H11 H 0.936962 0.769699 0.708782 0.022 Uiso 1 1 calc R U . . .
C11A C 0.76916(19) 0.47416(16) 0.54960(8) 0.0197(7) Uani 1 1 d . . . . .
H11A H 0.738730 0.435798 0.550305 0.024 Uiso 1 1 calc R U . . .
C12 C 0.86848(18) 0.73184(16) 0.65088(8) 0.0170(7) Uani 1 1 d . . . . .
C12A C 0.90991(19) 0.64173(16) 0.55246(8) 0.0191(7) Uani 1 1 d . . . . .
C13 C 0.86239(19) 0.79743(16) 0.65134(8) 0.0209(7) Uani 1 1 d . . . . .
H13 H 0.891099 0.821313 0.668007 0.025 Uiso 1 1 calc R U . . .
C13A C 0.9084(2) 0.68715(18) 0.52764(8) 0.0239(8) Uani 1 1 d . . . . .
H13A H 0.878573 0.679637 0.507453 0.029 Uiso 1 1 calc R U . . .
C14 C 0.81442(19) 0.82811(17) 0.62750(9) 0.0232(8) Uani 1 1 d . . . . .
H14 H 0.809813 0.873245 0.627332 0.028 Uiso 1 1 calc R U . . .
C14A C 0.9509(2) 0.74302(19) 0.53285(9) 0.0302(9) Uani 1 1 d . . . . .
H14A H 0.948268 0.775639 0.516765 0.036 Uiso 1 1 calc R U . . .
C15 C 0.77326(19) 0.79158(17) 0.60388(8) 0.0218(7) Uani 1 1 d . . . . .
H15 H 0.740384 0.811779 0.587075 0.026 Uiso 1 1 calc R U . . .
C15A C 0.9973(2) 0.75116(17) 0.56178(9) 0.0264(8) Uani 1 1 d . . . . .
H15A H 1.027588 0.789255 0.565577 0.032 Uiso 1 1 calc R U . . .
C16 C 0.77950(18) 0.72509(17) 0.60446(8) 0.0186(7) Uani 1 1 d . . . . .
C16A C 0.99959(18) 0.70338(16) 0.58527(8) 0.0186(7) Uani 1 1 d . . . . .
C17 C 0.73020(19) 0.68724(17) 0.58054(8) 0.0195(7) Uani 1 1 d . . . . .
C17A C 1.05173(19) 0.70935(16) 0.61576(8) 0.0194(7) Uani 1 1 d . . . . .
C18 C 0.68891(19) 0.63241(17) 0.58931(8) 0.0203(7) Uani 1 1 d . . . . .
H18 H 0.694573 0.617711 0.611231 0.024 Uiso 1 1 calc R U . . .
C18A C 1.09244(19) 0.65641(17) 0.62918(9) 0.0220(7) Uani 1 1 d . . . . .
H18A H 1.087270 0.616507 0.618308 0.026 Uiso 1 1 calc R U . . .
C19 C 0.63984(19) 0.59906(18) 0.56663(9) 0.0238(8) Uani 1 1 d . . . . .
H19 H 0.611329 0.562279 0.573079 0.029 Uiso 1 1 calc R U . . .
C19A C 1.14038(19) 0.66083(18) 0.65811(9) 0.0251(8) Uani 1 1 d . . . . .
H19A H 1.168434 0.624447 0.666769 0.030 Uiso 1 1 calc R U . . .
C20 C 0.63239(19) 0.61981(18) 0.53406(9) 0.0246(8) Uani 1 1 d . . . . .
C20A C 1.1470(2) 0.71883(18) 0.67428(9) 0.0242(8) Uani 1 1 d . . . . .
C21 C 0.6723(2) 0.67450(19) 0.52487(9) 0.0272(8) Uani 1 1 d . . . . .
H21 H 0.666805 0.689007 0.502913 0.033 Uiso 1 1 calc R U . . .
C21A C 1.1088(2) 0.77286(17) 0.66079(9) 0.0238(8) Uani 1 1 d . . . . .
H21A H 1.114802 0.812839 0.671531 0.029 Uiso 1 1 calc R U . . .
C22 C 0.7198(2) 0.70750(18) 0.54780(8) 0.0235(8) Uani 1 1 d . . . . .
H22 H 0.746460 0.745183 0.541386 0.028 Uiso 1 1 calc R U . . .
C22A C 1.0622(2) 0.76800(17) 0.63176(9) 0.0229(8) Uani 1 1 d . . . . .
H22A H 1.036885 0.805011 0.622486 0.027 Uiso 1 1 calc R U . . .
C23 C 0.5784(3) 0.5998(2) 0.47938(9) 0.0452(12) Uani 1 1 d . . . . .
H23A H 0.541488 0.570382 0.467304 0.068 Uiso 1 1 calc R U . . .
H23B H 0.632510 0.597031 0.470894 0.068 Uiso 1 1 calc R U . . .
H23C H 0.557837 0.643466 0.476732 0.068 Uiso 1 1 calc R U . . .
C23A C 1.2265(3) 0.6734(2) 0.71878(11) 0.0460(12) Uani 1 1 d . . . . .
H23D H 1.269612 0.657662 0.705491 0.069 Uiso 1 1 calc R U . . .
H23E H 1.185671 0.639901 0.720819 0.069 Uiso 1 1 calc R U . . .
H23F H 1.249814 0.684983 0.740526 0.069 Uiso 1 1 calc R U . . .
C24 C 1.00436(18) 0.53649(16) 0.68130(8) 0.0177(7) Uani 1 1 d . . . . .
C24A C 0.79133(18) 0.47256(16) 0.61083(8) 0.0178(7) Uani 1 1 d . . . . .
C25 C 1.0370(2) 0.49303(17) 0.70386(8) 0.0229(8) Uani 1 1 d . . . . .
H25 H 1.045273 0.504337 0.726242 0.027 Uiso 1 1 calc R U . . .
C25A C 0.76933(19) 0.40933(17) 0.61423(8) 0.0208(7) Uani 1 1 d . . . . .
H25A H 0.761610 0.382523 0.595643 0.025 Uiso 1 1 calc R U . . .
C26 C 1.0575(2) 0.43276(17) 0.69327(9) 0.0263(8) Uani 1 1 d . . . . .
H26 H 1.079863 0.402119 0.708329 0.032 Uiso 1 1 calc R U . . .
C26A C 0.7588(2) 0.38592(18) 0.64521(9) 0.0249(8) Uani 1 1 d . . . . .
H26A H 0.744564 0.342588 0.648368 0.030 Uiso 1 1 calc R U . . .
C27 C 1.0451(2) 0.41780(17) 0.66061(9) 0.0245(8) Uani 1 1 d . . . . .
H27 H 1.059861 0.377009 0.652870 0.029 Uiso 1 1 calc R U . . .
C27A C 0.7695(2) 0.42718(17) 0.67156(9) 0.0230(8) Uani 1 1 d . . . . .
H27A H 0.761736 0.412254 0.692997 0.028 Uiso 1 1 calc R U . . .
C28 C 1.01065(19) 0.46323(16) 0.63901(8) 0.0192(7) Uani 1 1 d . . . . .
C28A C 0.79147(18) 0.49007(16) 0.66673(8) 0.0177(7) Uani 1 1 d . . . . .
C29 C 0.99601(19) 0.44704(16) 0.60406(8) 0.0193(7) Uani 1 1 d . . . . .
C29A C 0.79985(18) 0.53421(16) 0.69477(8) 0.0181(7) Uani 1 1 d . . . . .
C30 C 0.9600(2) 0.38893(16) 0.59517(8) 0.0209(7) Uani 1 1 d . . . . .
H30 H 0.947470 0.359624 0.611774 0.025 Uiso 1 1 calc R U . . .
C30A C 0.83707(19) 0.51389(17) 0.72479(8) 0.0219(7) Uani 1 1 d . . . . .
H30A H 0.856045 0.471274 0.727010 0.026 Uiso 1 1 calc R U . . .
C31 C 0.9419(2) 0.37277(17) 0.56277(9) 0.0247(8) Uani 1 1 d . . . . .
H31 H 0.915923 0.333505 0.557224 0.030 Uiso 1 1 calc R U . . .
C31A C 0.84645(19) 0.55500(17) 0.75109(8) 0.0210(7) Uani 1 1 d . . . . .
H31A H 0.872351 0.540844 0.771120 0.025 Uiso 1 1 calc R U . . .
C32 C 0.9625(2) 0.41488(17) 0.53858(8) 0.0207(7) Uani 1 1 d . . . . .
C32A C 0.81761(19) 0.61751(17) 0.74803(8) 0.0204(7) Uani 1 1 d . . . . .
C33 C 1.0023(2) 0.47185(17) 0.54668(8) 0.0219(7) Uani 1 1 d . . . . .
H33 H 1.018617 0.499529 0.529977 0.026 Uiso 1 1 calc R U . . .
C33A C 0.77710(19) 0.63796(17) 0.71907(8) 0.0205(7) Uani 1 1 d . . . . .
H33A H 0.755187 0.679776 0.717291 0.025 Uiso 1 1 calc R U . . .
C34 C 1.01800(19) 0.48790(17) 0.57920(8) 0.0212(7) Uani 1 1 d . . . . .
H34 H 1.044029 0.527189 0.584683 0.025 Uiso 1 1 calc R U . . .
C34A C 0.76937(19) 0.59598(17) 0.69281(8) 0.0199(7) Uani 1 1 d . . . . .
H34A H 0.742451 0.609934 0.672942 0.024 Uiso 1 1 calc R U . . .
C35 C 0.8946(2) 0.3519(2) 0.49678(9) 0.0359(10) Uani 1 1 d . . . . .
H35A H 0.885597 0.350317 0.472957 0.054 Uiso 1 1 calc R U . . .
H35B H 0.842388 0.356289 0.506669 0.054 Uiso 1 1 calc R U . . .
H35C H 0.921295 0.312483 0.504541 0.054 Uiso 1 1 calc R U . . .
C35A C 0.8092(2) 0.72009(18) 0.77338(9) 0.0301(9) Uani 1 1 d . . . . .
H35D H 0.836251 0.740916 0.755657 0.045 Uiso 1 1 calc R U . . .
H35E H 0.825198 0.741095 0.794124 0.045 Uiso 1 1 calc R U . . .
H35F H 0.750165 0.723238 0.769182 0.045 Uiso 1 1 calc R U . . .
S1 S 0.73766(6) 1.22153(5) 0.55767(2) 0.0285(2) Uani 1 1 d . . . . .
S2 S 0.60821(5) 1.30807(5) 0.56132(2) 0.0266(2) Uani 1 1 d . . . . .
F1 F 0.7129(7) 1.1816(9) 0.6175(3) 0.069(2) Uani 0.62(4) 1 d D U P A 1
F1A F 0.7016(8) 1.1605(11) 0.6091(5) 0.059(3) Uani 0.38(4) 1 d D U P A 2
F2 F 0.8088(8) 1.1324(5) 0.5952(5) 0.053(3) Uani 0.62(4) 1 d D U P A 1
F2A F 0.8158(13) 1.1360(9) 0.5886(7) 0.048(3) Uani 0.38(4) 1 d D U P A 2
F3 F 0.8248(6) 1.2311(6) 0.6108(3) 0.058(2) Uani 0.62(4) 1 d D U P A 1
F3A F 0.8074(15) 1.2205(9) 0.6196(5) 0.068(3) Uani 0.38(4) 1 d D U P A 2
F4 F 0.55346(16) 1.22684(13) 0.60298(7) 0.0561(7) Uani 1 1 d . . . . .
F5 F 0.59651(14) 1.31440(13) 0.62456(5) 0.0473(7) Uani 1 1 d . . . . .
F6 F 0.48278(14) 1.31211(15) 0.59627(7) 0.0574(8) Uani 1 1 d . . . . .
O17 O 0.60765(16) 1.37624(13) 0.56112(7) 0.0368(7) Uani 1 1 d . . . . .
O18 O 0.56273(16) 1.27480(15) 0.53599(7) 0.0417(7) Uani 1 1 d . . . . .
O19 O 0.68428(18) 1.17588(14) 0.54227(7) 0.0458(8) Uani 1 1 d . . . . .
O20 O 0.81195(18) 1.23483(15) 0.54288(8) 0.0490(8) Uani 1 1 d . . . . .
N16 N 0.69901(17) 1.28600(15) 0.56872(8) 0.0286(7) Uani 1 1 d . . . . .
C05X C 0.5574(2) 1.2888(2) 0.59850(10) 0.0320(9) Uani 1 1 d . . . . .
C063 C 0.7701(3) 1.1866(2) 0.59704(11) 0.0475(8) Uani 1 1 d D U . . .
S3 S 0.26323(8) 1.26318(6) 0.58296(3) 0.0310(4) Uani 0.831(3) 1 d D U P B 1
S3A S 0.2392(5) 1.2779(4) 0.5643(3) 0.0548(19) Uani 0.169(3) 1 d D U P B 2
S4 S 0.11232(6) 1.20865(6) 0.56323(2) 0.0394(3) Uani 1 1 d D . . . .
F7 F 0.3073(3) 1.3796(2) 0.59376(14) 0.0754(16) Uani 0.831(3) 1 d D U P B 1
F7A F 0.3143(17) 1.3672(11) 0.6056(8) 0.073(4) Uani 0.169(3) 1 d D U P B 2
F8 F 0.2129(3) 1.3485(2) 0.62207(14) 0.1001(16) Uani 0.831(3) 1 d D U P B 1
F8A F 0.3149(12) 1.2700(9) 0.6158(6) 0.069(4) Uani 0.169(3) 1 d D U P B 2
F9 F 0.1833(2) 1.36962(18) 0.57593(14) 0.1065(16) Uani 0.831(3) 1 d D U P B 1
F9A F 0.2287(15) 1.3246(10) 0.6342(5) 0.068(4) Uani 0.169(3) 1 d D U P B 2
F10 F 0.05822(18) 1.14586(17) 0.61204(10) 0.0873(12) Uani 1 1 d . . . . .
F11 F -0.03146(17) 1.1766(2) 0.57541(11) 0.1193(16) Uani 1 1 d . . . . .
F12 F 0.0213(2) 1.24250(17) 0.60964(7) 0.0815(11) Uani 1 1 d . . . . .
O13 O 0.1250(2) 1.14968(19) 0.54772(9) 0.0764(13) Uani 1 1 d . . . . .
O14 O 0.0798(2) 1.2599(2) 0.54399(8) 0.0769(13) Uani 1 1 d . . . . .
O15 O 0.2794(3) 1.2676(3) 0.54925(12) 0.0677(15) Uani 0.831(3) 1 d D U P B 1
O15A O 0.1967(13) 1.3243(10) 0.5431(6) 0.073(4) Uani 0.169(3) 1 d D U P B 2
O16 O 0.3271(2) 1.2429(2) 0.60530(11) 0.0477(11) Uani 0.831(3) 1 d D U P B 1
O16A O 0.3176(13) 1.2638(15) 0.5536(7) 0.060(4) Uani 0.169(3) 1 d D U P B 2
N15 N 0.1842(2) 1.22614(17) 0.58853(9) 0.0437(9) Uani 1 1 d D . . . .
C0 C 0.2590(14) 1.3165(10) 0.6028(5) 0.057(2) Uani 0.169(3) 1 d D U P B 2
C065 C 0.0367(3) 1.1932(3) 0.59233(13) 0.0535(13) Uani 1 1 d . . . . .
C066 C 0.2417(4) 1.3443(3) 0.59485(17) 0.0593(11) Uani 0.831(3) 1 d D U P B 1
S5 S 0.95522(6) 0.95941(5) 0.69339(2) 0.0286(2) Uani 1 1 d . . . . .
S6 S 0.81318(6) 1.02290(5) 0.67079(2) 0.0312(2) Uani 1 1 d . U . . .
F13 F 1.09322(14) 0.95500(15) 0.66635(7) 0.0601(8) Uani 1 1 d . . . . .
F14 F 0.99306(15) 0.91948(13) 0.63575(6) 0.0507(7) Uani 1 1 d . . . . .
F15 F 1.00859(17) 1.01959(14) 0.64245(7) 0.0632(8) Uani 1 1 d . . . . .
F16 F 0.82838(15) 1.05235(15) 0.73348(6) 0.0576(8) Uani 1 1 d . . . . .
F17 F 0.71926(15) 1.00145(13) 0.71854(6) 0.0500(7) Uani 1 1 d . . . . .
F18 F 0.73122(15) 1.10019(13) 0.70563(7) 0.0587(8) Uani 1 1 d . . . . .
O9 O 0.85908(17) 1.07699(14) 0.66184(7) 0.0431(7) Uani 1 1 d . . . . .
O10 O 0.74260(15) 1.00493(15) 0.65095(6) 0.0399(7) Uani 1 1 d . . . . .
O11 O 0.98029(16) 1.01374(14) 0.71308(7) 0.0381(7) Uani 1 1 d . . . . .
O12 O 0.97277(17) 0.89689(14) 0.70578(7) 0.0453(8) Uani 1 1 d . . . . .
N14 N 0.86408(18) 0.95978(14) 0.67956(7) 0.0268(7) Uani 1 1 d . . . . .
C05W C 0.7708(2) 1.0450(2) 0.70946(10) 0.0382(10) Uani 1 1 d . U . . .
C054 C 1.0144(2) 0.9633(2) 0.65736(10) 0.0314(9) Uani 1 1 d . . . . .
S7 S 0.39761(6) 0.52472(5) 0.69991(2) 0.0321(2) Uani 1 1 d . . . . .
S8 S 0.51089(6) 0.55333(5) 0.65470(2) 0.0301(2) Uani 1 1 d . . . . .
F19 F 0.25063(15) 0.52030(14) 0.67126(7) 0.0606(8) Uani 1 1 d . . . . .
F20 F 0.27064(19) 0.45867(18) 0.71272(7) 0.0827(11) Uani 1 1 d . . . . .
F21 F 0.31967(17) 0.43510(14) 0.66702(7) 0.0604(8) Uani 1 1 d . . . . .
F22 F 0.5401(2) 0.43124(13) 0.66141(7) 0.0709(9) Uani 1 1 d . . . . .
F23 F 0.47754(19) 0.45783(14) 0.61591(7) 0.0661(8) Uani 1 1 d . . . . .
F24 F 0.60446(17) 0.47826(15) 0.62420(7) 0.0699(9) Uani 1 1 d . . . . .
O21 O 0.3719(2) 0.57602(15) 0.71967(7) 0.0512(8) Uani 1 1 d . . . . .
O22 O 0.44922(17) 0.47719(14) 0.71541(6) 0.0397(7) Uani 1 1 d . . . . .
O23 O 0.50983(16) 0.59366(13) 0.62654(7) 0.0380(7) Uani 1 1 d . . . . .
O24 O 0.57043(18) 0.56341(18) 0.68073(8) 0.0600(10) Uani 1 1 d . . . . .
N13 N 0.42159(18) 0.54800(16) 0.66534(7) 0.0302(7) Uani 1 1 d . . . . .
C05J C 0.5340(3) 0.4753(2) 0.63854(11) 0.0406(10) Uani 1 1 d . . . . .
C061 C 0.3051(3) 0.4825(2) 0.68690(11) 0.0447(11) Uani 1 1 d . . . . .

loop_
_atom_site_aniso_label
_atom_site_aniso_U_11
_atom_site_aniso_U_22
_atom_site_aniso_U_33
_atom_site_aniso_U_23
_atom_site_aniso_U_13
_atom_site_aniso_U_12
Mn01 0.0165(2) 0.0147(3) 0.0116(2) -0.0006(2) -0.00033(19) 0.00104(19)
O5 0.0334(15) 0.059(2) 0.0295(15) 0.0159(14) -0.0120(12) -0.0109(14)
O6 0.0393(14) 0.0332(16) 0.0161(12) 0.0037(11) 0.0004(11) 0.0042(12)
O7 0.0349(14) 0.0238(14) 0.0258(13) -0.0003(11) -0.0096(11) 0.0004(11)
O8 0.0405(15) 0.0325(16) 0.0193(13) 0.0061(11) 0.0048(11) 0.0089(12)
N7 0.0184(13) 0.0185(15) 0.0178(14) -0.0019(12) 0.0050(11) -0.0042(11)
N8 0.0140(12) 0.0168(14) 0.0163(14) -0.0013(11) 0.0044(11) 0.0003(11)
N9 0.0139(12) 0.0181(15) 0.0158(14) -0.0005(11) 0.0005(11) -0.0009(11)
N10 0.0165(13) 0.0179(15) 0.0153(13) -0.0004(11) 0.0052(11) 0.0008(11)
N11 0.0151(12) 0.0134(14) 0.0145(13) 0.0002(11) 0.0017(10) 0.0028(11)
N12 0.0145(12) 0.0169(14) 0.0147(13) 0.0003(11) 0.0012(10) 0.0011(11)
C36 0.037(2) 0.037(2) 0.034(2) 0.0148(19) -0.0034(18) 0.0002(19)
C36A 0.046(2) 0.045(3) 0.027(2) 0.015(2) -0.0105(19) -0.011(2)
C37 0.039(2) 0.029(2) 0.038(2) 0.0127(19) -0.0028(18) 0.0079(18)
C37A 0.042(2) 0.053(3) 0.020(2) 0.0077(19) 0.0010(17) -0.003(2)
C38 0.0295(19) 0.028(2) 0.027(2) 0.0018(17) -0.0003(16) 0.0050(16)
C38A 0.032(2) 0.039(2) 0.0210(19) 0.0051(17) -0.0039(16) 0.0003(18)
C39 0.0203(16) 0.0241(19) 0.0240(18) 0.0083(15) 0.0041(14) 0.0006(15)
C39A 0.0234(17) 0.0217(19) 0.0212(18) 0.0024(15) -0.0031(14) -0.0064(14)
C40 0.0316(19) 0.024(2) 0.0229(19) 0.0031(15) 0.0028(15) 0.0020(16)
C40A 0.030(2) 0.034(2) 0.031(2) 0.0030(18) -0.0054(17) 0.0055(17)
C41 0.041(2) 0.037(2) 0.023(2) 0.0102(18) -0.0004(17) -0.0031(19)
C41A 0.037(2) 0.039(3) 0.039(2) 0.013(2) -0.0154(19) 0.0046(19)
C42 0.0185(16) 0.0208(18) 0.0195(17) 0.0008(14) 0.0047(13) 0.0014(14)
C42A 0.0188(16) 0.0187(17) 0.0174(16) 0.0025(14) 0.0007(13) -0.0028(13)
C43 0.0217(16) 0.0170(18) 0.0233(18) 0.0016(14) 0.0052(14) 0.0030(14)
C43A 0.0198(16) 0.0220(18) 0.0171(17) -0.0014(14) 0.0023(13) -0.0027(14)
C44 0.0174(15) 0.0179(18) 0.0183(16) 0.0001(14) 0.0066(13) 0.0015(13)
C44A 0.0118(14) 0.0176(17) 0.0174(16) 0.0003(13) 0.0009(12) -0.0023(13)
C45 0.0154(15) 0.0174(17) 0.0180(16) -0.0003(14) 0.0019(13) 0.0026(13)
C45A 0.0165(15) 0.0170(17) 0.0182(16) 0.0013(13) -0.0006(13) -0.0018(13)
C46 0.0184(16) 0.0211(18) 0.0148(16) -0.0015(14) 0.0018(13) 0.0011(14)
C46A 0.0155(15) 0.0163(17) 0.0219(17) 0.0009(14) 0.0021(13) 0.0032(13)
C47 0.0185(16) 0.0193(18) 0.0209(17) -0.0009(14) 0.0036(14) -0.0021(14)
C47A 0.0152(15) 0.0161(17) 0.0153(16) 0.0000(13) 0.0042(12) -0.0003(13)
C48 0.0269(18) 0.0201(19) 0.0234(18) -0.0012(15) 0.0034(15) -0.0010(15)
C48A 0.0238(17) 0.0215(18) 0.0146(16) -0.0025(14) 0.0009(13) 0.0001(14)
C49 0.0296(19) 0.0189(19) 0.035(2) -0.0063(16) 0.0063(16) -0.0014(16)
C49A 0.0311(19) 0.023(2) 0.0180(17) -0.0073(15) 0.0032(15) 0.0052(16)
C50 0.0254(18) 0.026(2) 0.0256(19) -0.0063(16) 0.0040(15) -0.0089(16)
C50A 0.0263(18) 0.0233(19) 0.0224(18) -0.0017(15) 0.0040(15) 0.0082(15)
C51 0.0190(16) 0.0231(19) 0.0168(16) -0.0029(14) 0.0068(13) -0.0062(14)
C51A 0.0157(15) 0.0155(17) 0.0203(17) -0.0001(13) 0.0031(13) -0.0015(13)
C52 0.0182(16) 0.027(2) 0.0195(17) -0.0009(15) 0.0033(14) -0.0090(15)
C52A 0.0138(15) 0.0198(18) 0.0209(17) 0.0001(14) 0.0015(13) 0.0044(13)
C53 0.0246(18) 0.036(2) 0.0226(19) -0.0038(17) 0.0054(15) -0.0120(16)
C53A 0.0153(15) 0.0182(18) 0.0229(17) -0.0018(14) 0.0037(13) 0.0035(13)
C54 0.0265(19) 0.046(3) 0.0195(18) -0.0025(17) -0.0004(15) -0.0179(18)
C54A 0.0217(17) 0.0188(18) 0.0219(18) 0.0038(14) 0.0028(14) 0.0053(14)
C55 0.0218(18) 0.041(2) 0.026(2) 0.0107(18) -0.0044(15) -0.0149(17)
C55A 0.0169(16) 0.030(2) 0.0197(17) 0.0016(15) -0.0011(14) 0.0066(15)
C56 0.0198(17) 0.029(2) 0.0266(19) 0.0036(16) -0.0001(15) -0.0043(15)
C56A 0.0178(16) 0.0202(18) 0.0247(18) -0.0024(15) 0.0014(14) 0.0016(14)
C57 0.0208(17) 0.028(2) 0.0180(17) 0.0004(15) 0.0014(14) -0.0086(15)
C57A 0.0155(15) 0.0199(18) 0.0242(18) 0.0011(14) 0.0034(14) 0.0057(13)
C58 0.059(3) 0.063(3) 0.031(2) 0.011(2) -0.025(2) -0.024(3)
C58A 0.039(2) 0.031(2) 0.029(2) -0.0023(18) -0.0114(17) -0.0026(18)
C59 0.0174(15) 0.0197(18) 0.0162(16) -0.0012(14) -0.0001(13) 0.0006(13)
C59A 0.0155(15) 0.0173(17) 0.0168(16) 0.0001(13) 0.0004(13) -0.0003(13)
C60 0.0193(16) 0.0232(19) 0.0192(17) 0.0017(14) -0.0012(13) -0.0015(14)
C60A 0.0266(18) 0.0184(18) 0.0257(19) 0.0000(15) 0.0027(15) 0.0054(15)
C61 0.0277(18) 0.024(2) 0.028(2) -0.0076(16) -0.0042(16) -0.0066(16)
C61A 0.036(2) 0.0183(19) 0.0254(19) -0.0022(15) 0.0046(16) 0.0091(16)
C62 0.0276(18) 0.0192(19) 0.0269(19) 0.0016(15) -0.0024(15) -0.0059(15)
C62A 0.0276(18) 0.025(2) 0.0224(18) -0.0075(15) 0.0061(15) 0.0042(15)
C63 0.0187(16) 0.0179(18) 0.0174(16) -0.0008(14) 0.0034(13) 0.0019(13)
C63A 0.0149(15) 0.0198(18) 0.0200(17) -0.0040(14) 0.0010(13) 0.0005(13)
C64 0.0205(16) 0.0174(17) 0.0198(17) -0.0005(14) 0.0016(14) -0.0041(14)
C64A 0.0172(15) 0.0210(18) 0.0186(17) -0.0021(14) 0.0059(13) 0.0019(14)
C65 0.0209(16) 0.0161(17) 0.0221(17) 0.0006(14) 0.0035(14) 0.0003(14)
C65A 0.0193(16) 0.0207(18) 0.0208(17) -0.0027(14) 0.0015(14) -0.0007(14)
C66 0.0202(16) 0.0236(19) 0.0202(17) -0.0020(15) 0.0070(14) -0.0038(14)
C66A 0.0218(17) 0.031(2) 0.0178(17) -0.0077(15) 0.0015(14) 0.0042(15)
C67 0.0220(17) 0.024(2) 0.0197(17) 0.0028(15) 0.0026(14) -0.0045(15)
C67A 0.0229(17) 0.032(2) 0.0154(17) 0.0044(15) 0.0049(14) 0.0068(15)
C68 0.0260(18) 0.0182(18) 0.0274(19) 0.0031(15) -0.0003(15) 0.0008(15)
C68A 0.0213(17) 0.0234(19) 0.0224(18) -0.0023(15) 0.0093(14) 0.0013(14)
C69 0.0239(17) 0.0172(18) 0.0231(18) -0.0010(14) 0.0036(14) -0.0013(14)
C69A 0.0173(16) 0.0225(19) 0.0207(17) -0.0035(15) 0.0010(13) -0.0014(14)
C70 0.040(2) 0.040(3) 0.027(2) 0.0147(18) 0.0004(17) 0.0033(19)
C70A 0.042(2) 0.034(2) 0.036(2) 0.0112(19) 0.0120(19) 0.0073(19)
Mn02 0.0159(2) 0.0145(3) 0.0124(2) -0.0004(2) -0.00046(19) -0.00166(19)
O1 0.0317(14) 0.0461(18) 0.0256(14) -0.0108(13) -0.0080(11) 0.0047(13)
O2 0.0394(14) 0.0307(15) 0.0189(13) -0.0049(11) 0.0041(11) -0.0044(12)
O3 0.0373(15) 0.0313(16) 0.0337(15) -0.0002(13) -0.0085(12) -0.0055(12)
O4 0.0372(14) 0.0270(14) 0.0160(12) 0.0006(11) -0.0001(10) -0.0029(12)
N1 0.0144(13) 0.0202(15) 0.0170(14) 0.0020(12) 0.0021(11) 0.0014(11)
N2 0.0137(12) 0.0162(14) 0.0157(13) 0.0009(11) 0.0020(10) 0.0000(11)
N3 0.0174(13) 0.0161(14) 0.0175(14) -0.0010(11) 0.0004(11) -0.0004(11)
N4 0.0137(12) 0.0164(14) 0.0158(13) 0.0007(11) -0.0002(10) -0.0018(11)
N5 0.0150(13) 0.0161(14) 0.0163(14) 0.0005(11) 0.0024(11) 0.0001(11)
N6 0.0186(13) 0.0158(14) 0.0191(14) -0.0008(12) 0.0073(11) 0.0003(11)
C1 0.043(2) 0.032(2) 0.0228(19) -0.0126(17) -0.0089(17) 0.0051(18)
C1A 0.041(2) 0.048(3) 0.027(2) -0.016(2) -0.0156(18) 0.013(2)
C2 0.045(2) 0.030(2) 0.0191(18) -0.0041(16) -0.0046(17) 0.0045(18)
C2A 0.032(2) 0.037(2) 0.037(2) -0.0068(19) -0.0108(18) 0.0037(18)
C3 0.034(2) 0.024(2) 0.0224(19) -0.0006(15) -0.0028(16) -0.0016(16)
C3A 0.0294(19) 0.029(2) 0.028(2) -0.0043(17) -0.0034(16) -0.0017(16)
C4 0.0207(16) 0.0209(18) 0.0214(18) -0.0020(15) -0.0009(14) -0.0002(14)
C4A 0.0265(18) 0.0215(19) 0.0190(17) -0.0035(14) -0.0059(14) 0.0077(15)
C5 0.0272(18) 0.0214(19) 0.0259(19) -0.0014(15) -0.0042(15) -0.0032(15)
C5A 0.0263(19) 0.041(2) 0.0230(19) -0.0047(17) 0.0020(15) 0.0030(17)
C6 0.035(2) 0.0192(19) 0.036(2) -0.0063(17) -0.0062(17) -0.0007(16)
C6A 0.043(2) 0.059(3) 0.0197(19) -0.007(2) 0.0030(17) 0.008(2)
C7 0.0162(15) 0.0206(18) 0.0180(16) -0.0006(14) 0.0009(13) -0.0039(13)
C7A 0.0193(16) 0.0248(19) 0.0150(16) -0.0024(14) -0.0010(13) 0.0038(14)
C8 0.0176(15) 0.0195(18) 0.0172(16) 0.0010(14) -0.0007(13) -0.0010(13)
C8A 0.0201(16) 0.0227(19) 0.0147(16) 0.0010(14) 0.0042(13) 0.0025(14)
C9 0.0152(15) 0.0184(17) 0.0169(16) 0.0009(13) 0.0019(13) -0.0025(13)
C9A 0.0168(15) 0.0210(18) 0.0176(16) -0.0019(14) 0.0025(13) 0.0010(14)
C10 0.0145(15) 0.0168(17) 0.0179(16) 0.0006(13) 0.0046(13) -0.0012(13)
C10A 0.0154(15) 0.0147(16) 0.0177(16) -0.0009(13) 0.0020(13) -0.0002(13)
C11 0.0192(16) 0.0163(17) 0.0199(17) -0.0020(14) 0.0041(13) -0.0043(13)
C11A 0.0205(16) 0.0180(18) 0.0199(17) -0.0034(14) -0.0037(14) -0.0013(14)
C12 0.0142(15) 0.0190(17) 0.0183(16) 0.0026(14) 0.0057(13) 0.0010(13)
C12A 0.0183(16) 0.0198(18) 0.0197(17) -0.0014(14) 0.0047(13) 0.0003(14)
C13 0.0198(16) 0.0187(18) 0.0245(18) 0.0006(15) 0.0018(14) 0.0004(14)
C13A 0.0270(18) 0.028(2) 0.0175(17) 0.0042(15) 0.0052(14) -0.0044(16)
C14 0.0221(17) 0.0164(18) 0.031(2) 0.0026(15) 0.0043(15) 0.0035(14)
C14A 0.039(2) 0.030(2) 0.0221(19) 0.0087(16) 0.0064(16) -0.0064(17)
C15 0.0192(16) 0.0233(19) 0.0231(18) 0.0071(15) 0.0021(14) 0.0060(14)
C15A 0.0299(19) 0.0197(19) 0.031(2) 0.0024(16) 0.0090(16) -0.0085(15)
C16 0.0165(15) 0.0240(19) 0.0159(16) 0.0030(14) 0.0056(13) 0.0025(14)
C16A 0.0152(15) 0.0182(18) 0.0231(17) -0.0020(14) 0.0075(13) -0.0027(13)
C17 0.0180(16) 0.027(2) 0.0131(16) 0.0019(14) 0.0025(13) 0.0062(14)
C17A 0.0165(16) 0.0188(18) 0.0238(18) 0.0014(14) 0.0081(14) -0.0028(14)
C18 0.0181(16) 0.0247(19) 0.0180(17) 0.0003(14) 0.0017(13) 0.0050(14)
C18A 0.0159(16) 0.0199(18) 0.0309(19) -0.0035(15) 0.0062(14) -0.0059(14)
C19 0.0178(16) 0.026(2) 0.0274(19) -0.0013(16) 0.0028(14) 0.0062(14)
C19A 0.0176(16) 0.023(2) 0.034(2) 0.0027(16) 0.0008(15) -0.0053(14)
C20 0.0158(16) 0.034(2) 0.0240(19) -0.0095(16) -0.0027(14) 0.0120(15)
C20A 0.0198(17) 0.030(2) 0.0228(18) -0.0025(16) 0.0034(14) -0.0079(15)
C21 0.0282(19) 0.035(2) 0.0182(18) 0.0030(16) -0.0006(15) 0.0126(17)
C21A 0.0266(18) 0.0190(18) 0.0264(19) -0.0038(15) 0.0054(15) -0.0096(15)
C22 0.0230(17) 0.027(2) 0.0209(18) 0.0050(15) 0.0010(14) 0.0069(15)
C22A 0.0229(17) 0.0169(18) 0.0296(19) 0.0019(15) 0.0078(15) -0.0015(14)
C23 0.056(3) 0.054(3) 0.024(2) -0.010(2) -0.0174(19) 0.017(2)
C23A 0.048(3) 0.042(3) 0.046(3) 0.012(2) -0.020(2) -0.009(2)
C24 0.0142(15) 0.0207(18) 0.0180(16) -0.0022(14) 0.0002(13) -0.0017(13)
C24A 0.0140(15) 0.0187(18) 0.0205(17) 0.0003(14) -0.0009(13) 0.0000(13)
C25 0.0267(18) 0.0219(19) 0.0194(17) -0.0030(15) -0.0040(14) 0.0028(15)
C25A 0.0208(16) 0.0209(18) 0.0206(17) 0.0002(14) 0.0000(14) -0.0025(14)
C26 0.0319(19) 0.0211(19) 0.0248(19) 0.0038(15) -0.0065(16) 0.0069(16)
C26A 0.0246(18) 0.0200(19) 0.030(2) 0.0040(16) -0.0005(15) -0.0064(15)
C27 0.0292(18) 0.0188(19) 0.0250(19) -0.0029(15) -0.0017(15) 0.0064(15)
C27A 0.0236(17) 0.0235(19) 0.0219(18) 0.0048(15) 0.0025(14) -0.0036(15)
C28 0.0181(16) 0.0157(17) 0.0236(18) 0.0012(14) 0.0001(14) -0.0010(13)
C28A 0.0149(15) 0.0203(18) 0.0178(17) 0.0009(14) 0.0008(13) 0.0006(13)
C29 0.0194(16) 0.0197(18) 0.0188(17) 0.0013(14) 0.0023(13) 0.0065(14)
C29A 0.0164(15) 0.0218(18) 0.0163(16) 0.0046(14) 0.0024(13) -0.0042(14)
C30 0.0254(17) 0.0170(18) 0.0206(17) 0.0012(14) 0.0042(14) 0.0043(14)
C30A 0.0194(16) 0.0236(19) 0.0226(18) 0.0059(15) 0.0006(14) 0.0011(14)
C31 0.0250(18) 0.0195(19) 0.030(2) -0.0032(15) 0.0031(15) 0.0007(15)
C31A 0.0184(16) 0.026(2) 0.0183(17) 0.0043(15) -0.0001(13) -0.0014(14)
C32 0.0254(17) 0.0218(19) 0.0153(16) -0.0034(14) 0.0043(14) 0.0036(15)
C32A 0.0170(16) 0.028(2) 0.0164(17) -0.0012(14) 0.0027(13) -0.0053(14)
C33 0.0234(17) 0.0214(19) 0.0212(18) 0.0011(15) 0.0043(14) 0.0001(15)
C33A 0.0188(16) 0.0224(19) 0.0206(17) 0.0010(14) 0.0025(14) -0.0008(14)
C34 0.0187(16) 0.0193(18) 0.0255(18) -0.0017(15) 0.0015(14) -0.0006(14)
C34A 0.0179(16) 0.0271(19) 0.0144(16) 0.0052(14) -0.0013(13) -0.0033(14)
C35 0.045(2) 0.037(2) 0.026(2) -0.0107(18) 0.0004(18) -0.0050(19)
C35A 0.035(2) 0.028(2) 0.029(2) -0.0037(17) 0.0072(17) -0.0037(17)
S1 0.0331(5) 0.0279(5) 0.0241(5) -0.0052(4) -0.0028(4) 0.0014(4)
S2 0.0242(4) 0.0320(5) 0.0232(5) -0.0030(4) -0.0016(4) -0.0018(4)
F1 0.077(3) 0.101(7) 0.031(4) 0.010(4) 0.007(3) 0.021(3)
F1A 0.069(3) 0.080(7) 0.028(6) 0.017(5) 0.009(4) 0.018(3)
F2 0.063(4) 0.054(2) 0.040(7) 0.012(3) -0.007(3) 0.017(2)
F2A 0.054(5) 0.054(4) 0.033(8) 0.015(4) -0.006(4) 0.018(4)
F3 0.061(3) 0.078(4) 0.032(5) -0.019(4) -0.020(3) 0.020(2)
F3A 0.091(7) 0.075(5) 0.033(5) 0.001(5) -0.025(5) 0.011(4)
F4 0.0629(17) 0.0400(16) 0.0662(19) 0.0072(14) 0.0115(14) -0.0250(14)
F5 0.0480(14) 0.0661(19) 0.0279(13) -0.0105(12) 0.0046(11) -0.0191(13)
F6 0.0285(13) 0.083(2) 0.0619(18) -0.0056(16) 0.0105(12) 0.0007(13)
O17 0.0356(15) 0.0330(16) 0.0417(17) 0.0050(13) 0.0003(13) 0.0014(13)
O18 0.0343(15) 0.056(2) 0.0328(16) -0.0133(15) -0.0102(12) 0.0030(14)
O19 0.0538(18) 0.0312(17) 0.0492(19) -0.0129(14) -0.0233(15) 0.0038(14)
O20 0.0438(17) 0.043(2) 0.062(2) -0.0028(16) 0.0241(16) 0.0093(15)
N16 0.0261(16) 0.0285(18) 0.0307(17) -0.0096(14) -0.0020(13) -0.0010(13)
C05X 0.0262(19) 0.036(2) 0.033(2) -0.0025(18) 0.0019(17) -0.0096(17)
C063 0.0518(19) 0.060(2) 0.0291(19) 0.0040(16) -0.0092(13) 0.0163(15)
S3 0.0368(7) 0.0256(7) 0.0312(7) 0.0022(5) 0.0072(6) 0.0031(5)
S3A 0.056(4) 0.038(3) 0.071(4) 0.002(3) 0.008(3) 0.000(3)
S4 0.0372(5) 0.0535(7) 0.0265(5) -0.0071(5) -0.0067(4) 0.0168(5)
F7 0.068(2) 0.034(2) 0.124(5) 0.006(2) 0.003(3) -0.0162(18)
F7A 0.071(7) 0.046(5) 0.102(9) -0.001(6) 0.002(7) -0.021(5)
F8 0.107(4) 0.069(3) 0.130(3) -0.044(3) 0.056(3) -0.017(3)
F8A 0.066(7) 0.051(6) 0.089(7) 0.006(6) -0.017(6) -0.007(5)
F9 0.079(2) 0.038(2) 0.199(4) 0.009(3) -0.021(3) 0.0135(19)
F9A 0.074(7) 0.054(8) 0.075(5) -0.008(5) 0.003(5) -0.018(6)
F10 0.0610(19) 0.071(2) 0.133(3) 0.049(2) 0.030(2) 0.0117(17)
F11 0.0290(16) 0.182(5) 0.145(4) -0.032(3) -0.0069(19) -0.002(2)
F12 0.115(3) 0.082(3) 0.0502(18) 0.0077(17) 0.0318(18) 0.053(2)
O13 0.054(2) 0.087(3) 0.085(3) -0.062(2) -0.0224(19) 0.023(2)
O14 0.086(3) 0.116(4) 0.0277(17) 0.022(2) 0.0007(17) 0.059(2)
O15 0.069(3) 0.097(4) 0.040(2) 0.006(2) 0.023(2) -0.010(3)
O15A 0.073(8) 0.053(8) 0.090(7) 0.034(7) -0.013(7) 0.004(7)
O16 0.0417(19) 0.035(2) 0.065(3) -0.002(2) -0.0095(19) 0.0016(18)
O16A 0.064(7) 0.052(9) 0.066(8) 0.015(7) 0.010(6) 0.007(6)
N15 0.0449(18) 0.035(2) 0.049(2) 0.0128(17) -0.0128(16) -0.0073(16)
C0 0.058(4) 0.035(4) 0.077(4) 0.001(4) 0.002(4) -0.008(3)
C065 0.040(3) 0.060(4) 0.060(3) 0.003(3) -0.001(2) 0.022(2)
C066 0.049(2) 0.027(2) 0.104(3) -0.011(2) 0.017(2) 0.0014(16)
S5 0.0314(5) 0.0248(5) 0.0287(5) 0.0001(4) -0.0060(4) -0.0034(4)
S6 0.0324(5) 0.0325(6) 0.0278(5) -0.0004(4) -0.0043(4) 0.0001(4)
F13 0.0271(12) 0.082(2) 0.0709(19) -0.0108(17) 0.0015(12) 0.0063(13)
F14 0.0483(15) 0.0601(19) 0.0440(15) -0.0160(14) 0.0067(12) 0.0009(13)
F15 0.0725(19) 0.0490(18) 0.072(2) 0.0209(15) 0.0383(16) 0.0141(15)
F16 0.0468(14) 0.088(2) 0.0367(14) -0.0285(15) -0.0107(12) 0.0091(14)
F17 0.0496(15) 0.0579(18) 0.0430(15) -0.0020(13) 0.0080(12) -0.0019(13)
F18 0.0488(15) 0.0448(17) 0.082(2) -0.0180(15) -0.0021(14) 0.0130(13)
O9 0.0442(16) 0.0296(17) 0.0548(19) 0.0084(14) -0.0039(14) -0.0015(13)
O10 0.0335(14) 0.056(2) 0.0281(15) -0.0056(14) -0.0110(12) -0.0019(14)
O11 0.0384(15) 0.0378(17) 0.0365(16) -0.0078(13) -0.0100(13) -0.0057(13)
O12 0.0506(18) 0.0342(17) 0.0491(19) 0.0113(15) -0.0118(15) 0.0027(14)
N14 0.0326(16) 0.0216(16) 0.0257(16) -0.0011(13) -0.0008(13) -0.0018(13)
C05W 0.038(2) 0.036(2) 0.039(2) -0.010(2) -0.0078(19) -0.002(2)
C054 0.0238(18) 0.033(2) 0.037(2) -0.0021(19) 0.0019(17) 0.0108(17)
S7 0.0432(6) 0.0301(5) 0.0231(5) -0.0004(4) 0.0035(4) 0.0098(4)
S8 0.0294(5) 0.0270(5) 0.0333(5) 0.0012(4) -0.0037(4) -0.0040(4)
F19 0.0385(14) 0.069(2) 0.074(2) 0.0112(17) -0.0006(13) 0.0041(14)
F20 0.076(2) 0.115(3) 0.059(2) 0.025(2) 0.0247(16) -0.031(2)
F21 0.0740(19) 0.0453(17) 0.0603(18) -0.0071(15) -0.0086(15) -0.0108(15)
F22 0.116(3) 0.0408(17) 0.0607(19) 0.0226(15) 0.0427(18) 0.0371(17)
F23 0.085(2) 0.0487(18) 0.0640(19) -0.0265(15) 0.0009(16) -0.0004(16)
F24 0.0572(17) 0.081(2) 0.075(2) 0.0255(18) 0.0368(15) 0.0343(16)
O21 0.069(2) 0.047(2) 0.0375(17) -0.0127(15) 0.0055(15) 0.0231(17)
O22 0.0582(18) 0.0376(17) 0.0225(14) 0.0041(13) -0.0032(13) 0.0170(14)
O23 0.0413(15) 0.0281(16) 0.0449(17) 0.0089(13) 0.0047(13) -0.0039(13)
O24 0.0475(18) 0.080(3) 0.050(2) -0.0024(19) -0.0223(16) -0.0224(18)
N13 0.0324(17) 0.0329(19) 0.0258(17) 0.0063(14) 0.0051(14) 0.0089(14)
C05J 0.047(3) 0.033(2) 0.044(3) 0.010(2) 0.017(2) 0.009(2)
C061 0.045(3) 0.045(3) 0.044(3) 0.011(2) 0.009(2) 0.004(2)

loop_
_atom_type_symbol
_atom_type_description
_atom_type_scat_dispersion_real
_atom_type_scat_dispersion_imag
_atom_type_scat_source
C C 0.0033 0.0016 'International Tables Vol C Tables 4.2.6.8 and 6.1.1.4'
H H 0.0000 0.0000 'International Tables Vol C Tables 4.2.6.8 and 6.1.1.4'
F F 0.0171 0.0103 'International Tables Vol C Tables 4.2.6.8 and 6.1.1.4'
Mn Mn 0.3368 0.7283 'International Tables Vol C Tables 4.2.6.8 and 6.1.1.4'
N N 0.0061 0.0033 'International Tables Vol C Tables 4.2.6.8 and 6.1.1.4'
O O 0.0106 0.0060 'International Tables Vol C Tables 4.2.6.8 and 6.1.1.4'
S S 0.1246 0.1234 'International Tables Vol C Tables 4.2.6.8 and 6.1.1.4'

loop_
_geom_angle_atom_site_label_1
_geom_angle_atom_site_label_2
_geom_angle_atom_site_label_3
_geom_angle
_geom_angle_site_symmetry_1
_geom_angle_site_symmetry_3
_geom_angle_publ_flag
N8 Mn01 N7 72.46(10) . . ?
N8 Mn01 N9 73.80(10) . . ?
N8 Mn01 N10 108.25(10) . . ?
N8 Mn01 N12 105.00(9) . . ?
N9 Mn01 N7 146.24(9) . . ?
N9 Mn01 N10 82.71(9) . . ?
N9 Mn01 N12 109.29(9) . . ?
N10 Mn01 N7 106.96(9) . . ?
N10 Mn01 N12 146.65(9) . . ?
N11 Mn01 N7 102.80(10) . . ?
N11 Mn01 N8 175.19(10) . . ?
N11 Mn01 N9 110.95(10) . . ?
N11 Mn01 N10 73.68(9) . . ?
N11 Mn01 N12 72.96(9) . . ?
N12 Mn01 N7 80.63(9) . . ?
C55 O5 C58 117.1(4) . . ?
C67 O6 C70 117.1(3) . . ?
C55A O7 C58A 117.1(3) . . ?
C67A O8 C70A 118.1(3) . . ?
C47 N7 Mn01 108.9(2) . . ?
C51 N7 Mn01 127.6(2) . . ?
C51 N7 C47 117.8(3) . . ?
C44 N8 Mn01 121.1(2) . . ?
C44 N8 C45 119.7(3) . . ?
C45 N8 Mn01 119.2(2) . . ?
C59 N9 Mn01 111.1(2) . . ?
C63 N9 Mn01 126.9(2) . . ?
C63 N9 C59 118.4(3) . . ?
C59A N10 Mn01 110.5(2) . . ?
C59A N10 C63A 118.1(3) . . ?
C63A N10 Mn01 127.1(2) . . ?
C44A N11 Mn01 120.5(2) . . ?
C45A N11 Mn01 119.6(2) . . ?
C45A N11 C44A 119.9(3) . . ?
C47A N12 Mn01 110.14(19) . . ?
C51A N12 Mn01 125.3(2) . . ?
C51A N12 C47A 118.3(3) . . ?
C37 C36 H36 119.9 . . ?
C41 C36 H36 119.9 . . ?
C41 C36 C37 120.3(4) . . ?
C37A C36A H36A 119.9 . . ?
C41A C36A H36A 119.9 . . ?
C41A C36A C37A 120.3(4) . . ?
C36 C37 H37 120.0 . . ?
C36 C37 C38 119.9(4) . . ?
C38 C37 H37 120.0 . . ?
C36A C37A H37A 120.4 . . ?
C38A C37A C36A 119.2(4) . . ?
C38A C37A H37A 120.4 . . ?
C37 C38 H38 119.6 . . ?
C39 C38 C37 120.9(4) . . ?
C39 C38 H38 119.6 . . ?
C37A C38A H38A 121(3) . . ?
C37A C38A C39A 121.5(4) . . ?
C39A C38A H38A 117(3) . . ?
C38 C39 C40 118.9(3) . . ?
C38 C39 C42 121.1(3) . . ?
C40 C39 C42 119.9(3) . . ?
C38A C39A C40A 118.2(3) . . ?
C38A C39A C42A 121.0(3) . . ?
C40A C39A C42A 120.7(3) . . ?
C39 C40 H40 120.0 . . ?
C41 C40 C39 120.1(4) . . ?
C41 C40 H40 120.0 . . ?
C39A C40A H40A 119.8 . . ?
C41A C40A C39A 120.3(4) . . ?
C41A C40A H40A 119.8 . . ?
C36 C41 C40 120.0(4) . . ?
C36 C41 H41 120.0 . . ?
C40 C41 H41 120.0 . . ?
C36A C41A C40A 120.5(4) . . ?
C36A C41A H41A 119.8 . . ?
C40A C41A H41A 119.8 . . ?
C43 C42 C39 120.6(3) . . ?
C46 C42 C39 121.2(3) . . ?
C46 C42 C43 118.1(3) . . ?
C43A C42A C39A 121.4(3) . . ?
C43A C42A C46A 117.5(3) . . ?
C46A C42A C39A 121.1(3) . . ?
C42 C43 H43 120.3 . . ?
C44 C43 C42 119.4(3) . . ?
C44 C43 H43 120.3 . . ?
C42A C43A H43A 120.1 . . ?
C44A C43A C42A 119.9(3) . . ?
C44A C43A H43A 120.1 . . ?
N8 C44 C43 122.0(3) . . ?
N8 C44 C47 115.3(3) . . ?
C43 C44 C47 122.7(3) . . ?
N11 C44A C43A 121.5(3) . . ?
N11 C44A C47A 115.1(3) . . ?
C43A C44A C47A 123.3(3) . . ?
N8 C45 C46 121.0(3) . . ?
N8 C45 C59 115.7(3) . . ?
C46 C45 C59 123.2(3) . . ?
N11 C45A C46A 121.5(3) . . ?
N11 C45A C59A 115.9(3) . . ?
C46A C45A C59A 122.5(3) . . ?
C42 C46 C45 119.8(3) . . ?
C42 C46 H46 120.1 . . ?
C45 C46 H46 120.1 . . ?
C42A C46A H46A 120.2 . . ?
C45A C46A C42A 119.6(3) . . ?
C45A C46A H46A 120.2 . . ?
N7 C47 C44 116.8(3) . . ?
N7 C47 C48 122.8(3) . . ?
C48 C47 C44 120.4(3) . . ?
N12 C47A C44A 115.5(3) . . ?
N12 C47A C48A 122.3(3) . . ?
C48A C47A C44A 122.2(3) . . ?
C47 C48 H48 120.4 . . ?
C49 C48 C47 119.1(3) . . ?
C49 C48 H48 120.4 . . ?
C47A C48A H48A 120.6 . . ?
C49A C48A C47A 118.8(3) . . ?
C49A C48A H48A 120.6 . . ?
C48 C49 H49 120.6 . . ?
C50 C49 C48 118.8(3) . . ?
C50 C49 H49 120.6 . . ?
C48A C49A H49A 120.3 . . ?
C50A C49A C48A 119.5(3) . . ?
C50A C49A H49A 120.3 . . ?
C49 C50 H50 120.0 . . ?
C49 C50 C51 120.0(3) . . ?
C51 C50 H50 120.0 . . ?
C49A C50A H50A 120.3 . . ?
C49A C50A C51A 119.4(3) . . ?
C51A C50A H50A 120.3 . . ?
N7 C51 C50 121.4(3) . . ?
N7 C51 C52 118.5(3) . . ?
C50 C51 C52 120.1(3) . . ?
N12 C51A C50A 121.5(3) . . ?
N12 C51A C52A 118.1(3) . . ?
C50A C51A C52A 120.4(3) . . ?
C53 C52 C51 120.7(3) . . ?
C57 C52 C51 121.6(3) . . ?
C57 C52 C53 117.6(3) . . ?
C53A C52A C51A 120.4(3) . . ?
C57A C52A C51A 121.0(3) . . ?
C57A C52A C53A 118.6(3) . . ?
C52 C53 H53 119.0 . . ?
C54 C53 C52 121.9(4) . . ?
C54 C53 H53 119.0 . . ?
C52A C53A H53A 119.9 . . ?
C54A C53A C52A 120.3(3) . . ?
C54A C53A H53A 119.9 . . ?
C53 C54 H54 120.5 . . ?
C53 C54 C55 119.0(3) . . ?
C55 C54 H54 120.5 . . ?
C53A C54A H54A 119.9 . . ?
C53A C54A C55A 120.2(3) . . ?
C55A C54A H54A 119.9 . . ?
O5 C55 C54 124.8(4) . . ?
O5 C55 C56 115.2(4) . . ?
C54 C55 C56 120.1(3) . . ?
O7 C55A C54A 115.8(3) . . ?
O7 C55A C56A 123.8(3) . . ?
C54A C55A C56A 120.4(3) . . ?
C55 C56 H56 120.2 . . ?
C57 C56 C55 119.7(4) . . ?
C57 C56 H56 120.2 . . ?
C55A C56A H56A 120.8 . . ?
C57A C56A C55A 118.4(3) . . ?
C57A C56A H56A 120.8 . . ?
C52 C57 H57 119.1 . . ?
C56 C57 C52 121.7(3) . . ?
C56 C57 H57 119.1 . . ?
C52A C57A C56A 122.1(3) . . ?
C52A C57A H57A 119.0 . . ?
C56A C57A H57A 119.0 . . ?
O5 C58 H58A 109.5 . . ?
O5 C58 H58B 109.5 . . ?
O5 C58 H58C 109.5 . . ?
H58A C58 H58B 109.5 . . ?
H58A C58 H58C 109.5 . . ?
H58B C58 H58C 109.5 . . ?
O7 C58A H58D 109.5 . . ?
O7 C58A H58E 109.5 . . ?
O7 C58A H58F 109.5 . . ?
H58D C58A H58E 109.5 . . ?
H58D C58A H58F 109.5 . . ?
H58E C58A H58F 109.5 . . ?
N9 C59 C45 116.5(3) . . ?
N9 C59 C60 122.3(3) . . ?
C60 C59 C45 121.2(3) . . ?
N10 C59A C45A 116.3(3) . . ?
N10 C59A C60A 122.6(3) . . ?
C60A C59A C45A 121.1(3) . . ?
C59 C60 H60 120.6 . . ?
C61 C60 C59 118.8(3) . . ?
C61 C60 H60 120.6 . . ?
C59A C60A H60A 120.4 . . ?
C61A C60A C59A 119.2(3) . . ?
C61A C60A H60A 120.4 . . ?
C60 C61 H61 120.4 . . ?
C62 C61 C60 119.1(3) . . ?
C62 C61 H61 120.4 . . ?
C60A C61A H61A 120.6 . . ?
C60A C61A C62A 118.7(3) . . ?
C62A C61A H61A 120.6 . . ?
C61 C62 H62 120.1 . . ?
C61 C62 C63 119.8(3) . . ?
C63 C62 H62 120.1 . . ?
C61A C62A H62A 119.9 . . ?
C61A C62A C63A 120.2(3) . . ?
C63A C62A H62A 119.9 . . ?
N9 C63 C62 121.4(3) . . ?
N9 C63 C64 118.6(3) . . ?
C62 C63 C64 120.0(3) . . ?
N10 C63A C62A 121.2(3) . . ?
N10 C63A C64A 118.5(3) . . ?
C62A C63A C64A 120.3(3) . . ?
C65 C64 C63 122.0(3) . . ?
C65 C64 C69 118.4(3) . . ?
C69 C64 C63 119.6(3) . . ?
C65A C64A C63A 120.3(3) . . ?
C69A C64A C63A 121.3(3) . . ?
C69A C64A C65A 118.3(3) . . ?
C64 C65 H65 119.5 . . ?
C66 C65 C64 121.1(3) . . ?
C66 C65 H65 119.5 . . ?
C64A C65A H65A 119.5 . . ?
C66A C65A C64A 121.0(3) . . ?
C66A C65A H65A 119.5 . . ?
C65 C66 H66 120.3 . . ?
C65 C66 C67 119.5(3) . . ?
C67 C66 H66 120.3 . . ?
C65A C66A H66A 120.0 . . ?
C65A C66A C67A 119.9(3) . . ?
C67A C66A H66A 120.0 . . ?
O6 C67 C66 115.6(3) . . ?
O6 C67 C68 123.9(3) . . ?
C68 C67 C66 120.5(3) . . ?
O8 C67A C66A 115.4(3) . . ?
O8 C67A C68A 124.1(3) . . ?
C66A C67A C68A 120.5(3) . . ?
C67 C68 H68 120.3 . . ?
C69 C68 C67 119.3(3) . . ?
C69 C68 H68 120.3 . . ?
C67A C68A H68A 120.5 . . ?
C69A C68A C67A 118.9(3) . . ?
C69A C68A H68A 120.5 . . ?
C64 C69 H69 119.4 . . ?
C68 C69 C64 121.2(3) . . ?
C68 C69 H69 119.4 . . ?
C64A C69A H69A 119.4 . . ?
C68A C69A C64A 121.2(3) . . ?
C68A C69A H69A 119.4 . . ?
O6 C70 H70A 109.5 . . ?
O6 C70 H70B 109.5 . . ?
O6 C70 H70C 109.5 . . ?
H70A C70 H70B 109.5 . . ?
H70A C70 H70C 109.5 . . ?
H70B C70 H70C 109.5 . . ?
O8 C70A H70D 109.5 . . ?
O8 C70A H70E 109.5 . . ?
O8 C70A H70F 109.5 . . ?
H70D C70A H70E 109.5 . . ?
H70D C70A H70F 109.5 . . ?
H70E C70A H70F 109.5 . . ?
N1 Mn02 N3 145.31(9) . . ?
N2 Mn02 N1 73.04(9) . . ?
N2 Mn02 N3 72.29(9) . . ?
N2 Mn02 N4 107.15(10) . . ?
N2 Mn02 N6 107.09(10) . . ?
N4 Mn02 N1 110.05(9) . . ?
N4 Mn02 N3 81.55(9) . . ?
N4 Mn02 N6 145.77(9) . . ?
N5 Mn02 N1 106.07(9) . . ?
N5 Mn02 N2 178.91(11) . . ?
N5 Mn02 N3 108.59(10) . . ?
N5 Mn02 N4 73.71(10) . . ?
N5 Mn02 N6 72.06(10) . . ?
N6 Mn02 N1 79.88(9) . . ?
N6 Mn02 N3 109.31(9) . . ?
C20 O1 C23 117.0(3) . . ?
C32 O2 C35 116.6(3) . . ?
C20A O3 C23A 117.2(3) . . ?
C32A O4 C35A 118.3(3) . . ?
C12 N1 Mn02 110.27(19) . . ?
C16 N1 Mn02 127.8(2) . . ?
C16 N1 C12 117.8(3) . . ?
C9 N2 Mn02 120.3(2) . . ?
C10 N2 Mn02 119.9(2) . . ?
C10 N2 C9 119.8(3) . . ?
C24 N3 Mn02 110.8(2) . . ?
C24 N3 C28 118.3(3) . . ?
C28 N3 Mn02 127.6(2) . . ?
C24A N4 Mn02 110.6(2) . . ?
C28A N4 Mn02 126.9(2) . . ?
C28A N4 C24A 117.7(3) . . ?
C9A N5 Mn02 121.1(2) . . ?
C9A N5 C10A 119.5(3) . . ?
C10A N5 Mn02 119.3(2) . . ?
C12A N6 Mn02 110.2(2) . . ?
C16A N6 Mn02 125.0(2) . . ?
C16A N6 C12A 118.6(3) . . ?
C2 C1 H1 120.3 . . ?
C6 C1 H1 120.3 . . ?
C6 C1 C2 119.5(3) . . ?
C2A C1A H1A 120.2 . . ?
C6A C1A H1A 120.2 . . ?
C6A C1A C2A 119.6(4) . . ?
C1 C2 H2 119.8 . . ?
C1 C2 C3 120.5(4) . . ?
C3 C2 H2 119.8 . . ?
C1A C2A H2A 119.7 . . ?
C1A C2A C3A 120.6(4) . . ?
C3A C2A H2A 119.7 . . ?
C2 C3 H3 119.9 . . ?
C2 C3 C4 120.3(4) . . ?
C4 C3 H3 119.9 . . ?
C2A C3A H3A 119.9 . . ?
C2A C3A C4A 120.1(4) . . ?
C4A C3A H3A 119.9 . . ?
C3 C4 C5 119.1(3) . . ?
C3 C4 C7 120.9(3) . . ?
C5 C4 C7 120.0(3) . . ?
C3A C4A C7A 120.1(3) . . ?
C5A C4A C3A 118.5(3) . . ?
C5A C4A C7A 121.3(3) . . ?
C4 C5 H5 120.3 . . ?
C6 C5 C4 119.5(3) . . ?
C6 C5 H5 120.3 . . ?
C4A C5A H5A 120.0 . . ?
C6A C5A C4A 120.0(4) . . ?
C6A C5A H5A 120.0 . . ?
C1 C6 C5 121.2(4) . . ?
C1 C6 H6 119.4 . . ?
C5 C6 H6 119.4 . . ?
C1A C6A C5A 121.1(4) . . ?
C1A C6A H6A 119.4 . . ?
C5A C6A H6A 119.4 . . ?
C8 C7 C4 121.4(3) . . ?
C8 C7 C11 117.3(3) . . ?
C11 C7 C4 121.3(3) . . ?
C8A C7A C4A 121.5(3) . . ?
C8A C7A C11A 117.5(3) . . ?
C11A C7A C4A 120.9(3) . . ?
C7 C8 H8 119.9 . . ?
C7 C8 C9 120.2(3) . . ?
C9 C8 H8 119.9 . . ?
C7A C8A H8A 120.2 . . ?
C9A C8A C7A 119.6(3) . . ?
C9A C8A H8A 120.2 . . ?
N2 C9 C8 121.2(3) . . ?
N2 C9 C24 116.4(3) . . ?
C8 C9 C24 122.5(3) . . ?
N5 C9A C8A 121.7(3) . . ?
N5 C9A C12A 114.9(3) . . ?
C8A C9A C12A 123.4(3) . . ?
N2 C10 C11 121.3(3) . . ?
N2 C10 C12 116.8(3) . . ?
C11 C10 C12 121.9(3) . . ?
N5 C10A C11A 121.8(3) . . ?
N5 C10A C24A 115.6(3) . . ?
C11A C10A C24A 122.6(3) . . ?
C7 C11 H11 119.9 . . ?
C10 C11 C7 120.2(3) . . ?
C10 C11 H11 119.9 . . ?
C7A C11A H11A 120.0 . . ?
C10A C11A C7A 119.9(3) . . ?
C10A C11A H11A 120.0 . . ?
N1 C12 C10 116.2(3) . . ?
N1 C12 C13 122.7(3) . . ?
C13 C12 C10 121.1(3) . . ?
N6 C12A C9A 116.0(3) . . ?
N6 C12A C13A 122.0(3) . . ?
C13A C12A C9A 121.9(3) . . ?
C12 C13 H13 120.2 . . ?
C14 C13 C12 119.7(3) . . ?
C14 C13 H13 120.2 . . ?
C12A C13A H13A 120.5 . . ?
C14A C13A C12A 118.9(3) . . ?
C14A C13A H13A 120.5 . . ?
C13 C14 H14 120.9 . . ?
C13 C14 C15 118.3(3) . . ?
C15 C14 H14 120.9 . . ?
C13A C14A H14A 120.4 . . ?
C13A C14A C15A 119.2(3) . . ?
C15A C14A H14A 120.4 . . ?
C14 C15 H15 119.7 . . ?
C14 C15 C16 120.6(3) . . ?
C16 C15 H15 119.7 . . ?
C14A C15A H15A 120.1 . . ?
C14A C15A C16A 119.7(3) . . ?
C16A C15A H15A 120.1 . . ?
N1 C16 C15 120.9(3) . . ?
N1 C16 C17 119.7(3) . . ?
C15 C16 C17 119.4(3) . . ?
N6 C16A C15A 121.3(3) . . ?
N6 C16A C17A 117.7(3) . . ?
C15A C16A C17A 121.0(3) . . ?
C18 C17 C16 122.2(3) . . ?
C18 C17 C22 117.5(3) . . ?
C22 C17 C16 120.2(3) . . ?
C18A C17A C16A 120.5(3) . . ?
C18A C17A C22A 118.2(3) . . ?
C22A C17A C16A 121.3(3) . . ?
C17 C18 H18 119.4 . . ?
C19 C18 C17 121.2(3) . . ?
C19 C18 H18 119.4 . . ?
C17A C18A H18A 119.4 . . ?
C19A C18A C17A 121.3(3) . . ?
C19A C18A H18A 119.4 . . ?
C18 C19 H19 120.1 . . ?
C18 C19 C20 119.7(4) . . ?
C20 C19 H19 120.1 . . ?
C18A C19A H19A 120.3 . . ?
C20A C19A C18A 119.4(3) . . ?
C20A C19A H19A 120.3 . . ?
O1 C20 C19 115.0(3) . . ?
O1 C20 C21 125.0(3) . . ?
C21 C20 C19 120.1(3) . . ?
O3 C20A C19A 124.3(3) . . ?
O3 C20A C21A 115.5(3) . . ?
C19A C20A C21A 120.2(3) . . ?
C20 C21 H21 120.3 . . ?
C22 C21 C20 119.4(3) . . ?
C22 C21 H21 120.3 . . ?
C20A C21A H21A 120.1 . . ?
C22A C21A C20A 119.7(3) . . ?
C22A C21A H21A 120.1 . . ?
C17 C22 H22 119.0 . . ?
C21 C22 C17 122.1(4) . . ?
C21 C22 H22 119.0 . . ?
C17A C22A H22A 119.5 . . ?
C21A C22A C17A 121.0(3) . . ?
C21A C22A H22A 119.5 . . ?
O1 C23 H23A 109.5 . . ?
O1 C23 H23B 109.5 . . ?
O1 C23 H23C 109.5 . . ?
H23A C23 H23B 109.5 . . ?
H23A C23 H23C 109.5 . . ?
H23B C23 H23C 109.5 . . ?
O3 C23A H23D 109.5 . . ?
O3 C23A H23E 109.5 . . ?
O3 C23A H23F 109.5 . . ?
H23D C23A H23E 109.5 . . ?
H23D C23A H23F 109.5 . . ?
H23E C23A H23F 109.5 . . ?
N3 C24 C9 116.3(3) . . ?
N3 C24 C25 122.7(3) . . ?
C25 C24 C9 121.1(3) . . ?
N4 C24A C10A 115.8(3) . . ?
N4 C24A C25A 123.2(3) . . ?
C25A C24A C10A 121.1(3) . . ?
C24 C25 H25 120.5 . . ?
C24 C25 C26 118.9(3) . . ?
C26 C25 H25 120.5 . . ?
C24A C25A H25A 120.6 . . ?
C26A C25A C24A 118.8(3) . . ?
C26A C25A H25A 120.6 . . ?
C25 C26 H26 120.4 . . ?
C27 C26 C25 119.2(3) . . ?
C27 C26 H26 120.4 . . ?
C25A C26A H26A 120.8 . . ?
C25A C26A C27A 118.5(3) . . ?
C27A C26A H26A 120.8 . . ?
C26 C27 H27 120.3 . . ?
C26 C27 C28 119.4(3) . . ?
C28 C27 H27 120.3 . . ?
C26A C27A H27A 119.9 . . ?
C28A C27A C26A 120.3(3) . . ?
C28A C27A H27A 119.9 . . ?
N3 C28 C27 121.5(3) . . ?
N3 C28 C29 118.9(3) . . ?
C27 C28 C29 119.6(3) . . ?
N4 C28A C27A 121.5(3) . . ?
N4 C28A C29A 118.6(3) . . ?
C27A C28A C29A 119.9(3) . . ?
C30 C29 C28 119.7(3) . . ?
C30 C29 C34 118.1(3) . . ?
C34 C29 C28 122.2(3) . . ?
C30A C29A C28A 120.4(3) . . ?
C34A C29A C28A 121.6(3) . . ?
C34A C29A C30A 118.0(3) . . ?
C29 C30 H30 119.1 . . ?
C31 C30 C29 121.8(3) . . ?
C31 C30 H30 119.1 . . ?
C29A C30A H30A 119.5 . . ?
C31A C30A C29A 121.0(3) . . ?
C31A C30A H30A 119.5 . . ?
C30 C31 H31 120.6 . . ?
C30 C31 C32 118.9(3) . . ?
C32 C31 H31 120.6 . . ?
C30A C31A H31A 120.2 . . ?
C30A C31A C32A 119.6(3) . . ?
C32A C31A H31A 120.2 . . ?
O2 C32 C31 124.3(3) . . ?
O2 C32 C33 115.1(3) . . ?
C31 C32 C33 120.6(3) . . ?
O4 C32A C31A 114.8(3) . . ?
O4 C32A C33A 124.7(3) . . ?
C33A C32A C31A 120.5(3) . . ?
C32 C33 H33 120.2 . . ?
C34 C33 C32 119.7(3) . . ?
C34 C33 H33 120.2 . . ?
C32A C33A H33A 120.6 . . ?
C34A C33A C32A 118.7(3) . . ?
C34A C33A H33A 120.6 . . ?
C29 C34 H34 119.6 . . ?
C33 C34 C29 120.9(3) . . ?
C33 C34 H34 119.6 . . ?
C29A C34A C33A 122.0(3) . . ?
C29A C34A H34A 119.0 . . ?
C33A C34A H34A 119.0 . . ?
O2 C35 H35A 109.5 . . ?
O2 C35 H35B 109.5 . . ?
O2 C35 H35C 109.5 . . ?
H35A C35 H35B 109.5 . . ?
H35A C35 H35C 109.5 . . ?
H35B C35 H35C 109.5 . . ?
O4 C35A H35D 109.5 . . ?
O4 C35A H35E 109.5 . . ?
O4 C35A H35F 109.5 . . ?
H35D C35A H35E 109.5 . . ?
H35D C35A H35F 109.5 . . ?
H35E C35A H35F 109.5 . . ?
O19 S1 O20 117.8(2) . . ?
O19 S1 N16 117.13(17) . . ?
O19 S1 C063 105.2(2) . . ?
O20 S1 N16 109.15(18) . . ?
O20 S1 C063 104.1(2) . . ?
N16 S1 C063 101.1(2) . . ?
O17 S2 N16 107.46(17) . . ?
O17 S2 C05X 102.85(18) . . ?
O18 S2 O17 118.84(18) . . ?
O18 S2 N16 116.49(17) . . ?
O18 S2 C05X 104.58(18) . . ?
N16 S2 C05X 104.68(18) . . ?
S1 N16 S2 126.38(19) . . ?
F4 C05X S2 111.3(3) . . ?
F4 C05X F5 108.3(3) . . ?
F4 C05X F6 108.8(3) . . ?
F5 C05X S2 110.9(3) . . ?
F6 C05X S2 109.5(3) . . ?
F6 C05X F5 108.0(3) . . ?
F1 C063 S1 114.8(6) . . ?
F1 C063 F2 110.1(8) . . ?
F1 C063 F3 105.6(6) . . ?
F1A C063 S1 106.1(8) . . ?
F2 C063 S1 114.4(9) . . ?
F2 C063 F3 107.4(7) . . ?
F2A C063 S1 103.0(13) . . ?
F2A C063 F1A 105.2(10) . . ?
F3 C063 S1 103.6(7) . . ?
F3A C063 S1 120.9(11) . . ?
F3A C063 F1A 109.0(8) . . ?
F3A C063 F2A 111.4(12) . . ?
O15 S3 N15 112.7(3) . . ?
O15 S3 C066 104.6(4) . . ?
O16 S3 O15 118.0(3) . . ?
O16 S3 N15 110.6(2) . . ?
O16 S3 C066 105.0(3) . . ?
N15 S3 C066 104.5(2) . . ?
O15A S3A N15 120.2(11) . . ?
O15A S3A C0 106.2(14) . . ?
O16A S3A O15A 111.6(16) . . ?
O16A S3A N15 123.8(13) . . ?
O16A S3A C0 104.3(15) . . ?
N15 S3A C0 81.5(8) . . ?
O13 S4 O14 118.3(2) . . ?
O13 S4 N15 112.0(2) . . ?
O13 S4 C065 105.6(3) . . ?
O14 S4 N15 115.7(2) . . ?
O14 S4 C065 104.5(2) . . ?
N15 S4 C065 97.4(2) . . ?
S3 N15 S4 128.9(2) . . ?
S4 N15 S3A 99.5(4) . . ?
F7A C0 S3A 120.0(18) . . ?
F7A C0 F8A 95.0(16) . . ?
F7A C0 F9A 95.6(16) . . ?
F8A C0 S3A 95.6(14) . . ?
F9A C0 S3A 143.2(18) . . ?
F9A C0 F8A 90.0(15) . . ?
F10 C065 S4 111.7(3) . . ?
F10 C065 F11 108.0(5) . . ?
F11 C065 S4 107.3(4) . . ?
F12 C065 S4 112.8(4) . . ?
F12 C065 F10 108.8(4) . . ?
F12 C065 F11 108.0(4) . . ?
F7 C066 S3 110.1(4) . . ?
F8 C066 S3 113.6(5) . . ?
F8 C066 F7 110.6(6) . . ?
F8 C066 F9 101.3(5) . . ?
F9 C066 S3 111.7(5) . . ?
F9 C066 F7 109.1(5) . . ?
O11 S5 N14 115.59(17) . . ?
O11 S5 C054 105.64(19) . . ?
O12 S5 O11 118.76(17) . . ?
O12 S5 N14 107.47(17) . . ?
O12 S5 C054 102.87(19) . . ?
N14 S5 C054 104.78(17) . . ?
O9 S6 O10 119.36(18) . . ?
O9 S6 N14 115.99(17) . . ?
O9 S6 C05W 105.0(2) . . ?
O10 S6 N14 107.92(18) . . ?
O10 S6 C05W 102.64(18) . . ?
N14 S6 C05W 103.80(18) . . ?
S5 N14 S6 124.2(2) . . ?
F16 C05W S6 112.1(3) . . ?
F17 C05W S6 110.9(3) . . ?
F17 C05W F16 108.2(4) . . ?
F17 C05W F18 108.4(3) . . ?
F18 C05W S6 109.2(3) . . ?
F18 C05W F16 107.9(3) . . ?
F13 C054 S5 109.3(3) . . ?
F14 C054 S5 112.5(3) . . ?
F14 C054 F13 108.0(3) . . ?
F14 C054 F15 107.7(3) . . ?
F15 C054 S5 112.7(3) . . ?
F15 C054 F13 106.4(3) . . ?
O21 S7 O22 117.50(18) . . ?
O21 S7 N13 112.21(19) . . ?
O21 S7 C061 105.1(2) . . ?
O22 S7 N13 116.08(17) . . ?
O22 S7 C061 104.8(2) . . ?
N13 S7 C061 98.08(19) . . ?
O23 S8 N13 107.64(17) . . ?
O23 S8 C05J 103.31(19) . . ?
O24 S8 O23 119.5(2) . . ?
O24 S8 N13 114.8(2) . . ?
O24 S8 C05J 104.9(2) . . ?
N13 S8 C05J 105.1(2) . . ?
S8 N13 S7 124.5(2) . . ?
F22 C05J S8 112.4(3) . . ?
F22 C05J F23 108.9(4) . . ?
F22 C05J F24 108.4(3) . . ?
F23 C05J S8 110.6(3) . . ?
F23 C05J F24 107.3(4) . . ?
F24 C05J S8 109.1(3) . . ?
F19 C061 S7 112.3(3) . . ?
F20 C061 S7 110.0(3) . . ?
F20 C061 F19 107.3(4) . . ?
F21 C061 S7 111.6(3) . . ?
F21 C061 F19 107.1(4) . . ?
F21 C061 F20 108.3(4) . . ?

loop_
_geom_bond_atom_site_label_1
_geom_bond_atom_site_label_2
_geom_bond_distance
_geom_bond_site_symmetry_2
_geom_bond_publ_flag
Mn01 N7 2.409(3) . ?
Mn01 N8 2.148(3) . ?
Mn01 N9 2.322(3) . ?
Mn01 N10 2.332(3) . ?
Mn01 N11 2.133(3) . ?
Mn01 N12 2.356(3) . ?
O5 C55 1.365(5) . ?
O5 C58 1.444(5) . ?
O6 C67 1.373(4) . ?
O6 C70 1.427(4) . ?
O7 C55A 1.372(4) . ?
O7 C58A 1.431(4) . ?
O8 C67A 1.372(4) . ?
O8 C70A 1.424(5) . ?
N7 C47 1.355(4) . ?
N7 C51 1.352(4) . ?
N8 C44 1.339(4) . ?
N8 C45 1.350(4) . ?
N9 C59 1.364(4) . ?
N9 C63 1.351(4) . ?
N10 C59A 1.357(4) . ?
N10 C63A 1.359(4) . ?
N11 C44A 1.349(4) . ?
N11 C45A 1.337(4) . ?
N12 C47A 1.363(4) . ?
N12 C51A 1.352(4) . ?
C36 H36 0.9500 . ?
C36 C37 1.385(6) . ?
C36 C41 1.380(6) . ?
C36A H36A 0.9500 . ?
C36A C37A 1.386(6) . ?
C36A C41A 1.374(6) . ?
C37 H37 0.9500 . ?
C37 C38 1.388(5) . ?
C37A H37A 0.9500 . ?
C37A C38A 1.385(5) . ?
C38 H38 0.9500 . ?
C38 C39 1.382(5) . ?
C38A H38A 0.90(4) . ?
C38A C39A 1.389(5) . ?
C39 C40 1.406(5) . ?
C39 C42 1.485(5) . ?
C39A C40A 1.399(5) . ?
C39A C42A 1.484(4) . ?
C40 H40 0.9500 . ?
C40 C41 1.394(5) . ?
C40A H40A 0.9500 . ?
C40A C41A 1.385(5) . ?
C41 H41 0.9500 . ?
C41A H41A 0.9500 . ?
C42 C43 1.398(5) . ?
C42 C46 1.391(5) . ?
C42A C43A 1.400(5) . ?
C42A C46A 1.403(5) . ?
C43 H43 0.9500 . ?
C43 C44 1.390(5) . ?
C43A H43A 0.9500 . ?
C43A C44A 1.386(4) . ?
C44 C47 1.491(5) . ?
C44A C47A 1.484(4) . ?
C45 C46 1.399(4) . ?
C45 C59 1.477(5) . ?
C45A C46A 1.396(4) . ?
C45A C59A 1.481(5) . ?
C46 H46 0.9500 . ?
C46A H46A 0.9500 . ?
C47 C48 1.384(5) . ?
C47A C48A 1.389(4) . ?
C48 H48 0.9500 . ?
C48 C49 1.377(5) . ?
C48A H48A 0.9500 . ?
C48A C49A 1.383(5) . ?
C49 H49 0.9500 . ?
C49 C50 1.374(5) . ?
C49A H49A 0.9500 . ?
C49A C50A 1.379(5) . ?
C50 H50 0.9500 . ?
C50 C51 1.396(5) . ?
C50A H50A 0.9500 . ?
C50A C51A 1.399(5) . ?
C51 C52 1.485(5) . ?
C51A C52A 1.483(4) . ?
C52 C53 1.397(5) . ?
C52 C57 1.392(5) . ?
C52A C53A 1.400(4) . ?
C52A C57A 1.385(5) . ?
C53 H53 0.9500 . ?
C53 C54 1.387(5) . ?
C53A H53A 0.9500 . ?
C53A C54A 1.384(4) . ?
C54 H54 0.9500 . ?
C54 C55 1.391(6) . ?
C54A H54A 0.9500 . ?
C54A C55A 1.394(5) . ?
C55 C56 1.400(5) . ?
C55A C56A 1.394(5) . ?
C56 H56 0.9500 . ?
C56 C57 1.375(5) . ?
C56A H56A 0.9500 . ?
C56A C57A 1.392(5) . ?
C57 H57 0.9500 . ?
C57A H57A 0.9500 . ?
C58 H58A 0.9800 . ?
C58 H58B 0.9800 . ?
C58 H58C 0.9800 . ?
C58A H58D 0.9800 . ?
C58A H58E 0.9800 . ?
C58A H58F 0.9800 . ?
C59 C60 1.391(5) . ?
C59A C60A 1.387(5) . ?
C60 H60 0.9500 . ?
C60 C61 1.385(5) . ?
C60A H60A 0.9500 . ?
C60A C61A 1.381(5) . ?
C61 H61 0.9500 . ?
C61 C62 1.382(5) . ?
C61A H61A 0.9500 . ?
C61A C62A 1.381(5) . ?
C62 H62 0.9500 . ?
C62 C63 1.395(5) . ?
C62A H62A 0.9500 . ?
C62A C63A 1.392(5) . ?
C63 C64 1.476(4) . ?
C63A C64A 1.484(5) . ?
C64 C65 1.398(5) . ?
C64 C69 1.400(5) . ?
C64A C65A 1.407(4) . ?
C64A C69A 1.392(5) . ?
C65 H65 0.9500 . ?
C65 C66 1.387(5) . ?
C65A H65A 0.9500 . ?
C65A C66A 1.371(5) . ?
C66 H66 0.9500 . ?
C66 C67 1.395(5) . ?
C66A H66A 0.9500 . ?
C66A C67A 1.390(5) . ?
C67 C68 1.390(5) . ?
C67A C68A 1.395(5) . ?
C68 H68 0.9500 . ?
C68 C69 1.389(5) . ?
C68A H68A 0.9500 . ?
C68A C69A 1.391(5) . ?
C69 H69 0.9500 . ?
C69A H69A 0.9500 . ?
C70 H70A 0.9800 . ?
C70 H70B 0.9800 . ?
C70 H70C 0.9800 . ?
C70A H70D 0.9800 . ?
C70A H70E 0.9800 . ?
C70A H70F 0.9800 . ?
Mn02 N1 2.383(3) . ?
Mn02 N2 2.155(3) . ?
Mn02 N3 2.395(3) . ?
Mn02 N4 2.332(3) . ?
Mn02 N5 2.151(3) . ?
Mn02 N6 2.378(3) . ?
O1 C20 1.366(4) . ?
O1 C23 1.446(5) . ?
O2 C32 1.372(4) . ?
O2 C35 1.434(4) . ?
O3 C20A 1.364(4) . ?
O3 C23A 1.424(5) . ?
O4 C32A 1.365(4) . ?
O4 C35A 1.428(4) . ?
N1 C12 1.367(4) . ?
N1 C16 1.360(4) . ?
N2 C9 1.348(4) . ?
N2 C10 1.340(4) . ?
N3 C24 1.351(4) . ?
N3 C28 1.358(4) . ?
N4 C24A 1.359(4) . ?
N4 C28A 1.356(4) . ?
N5 C9A 1.340(4) . ?
N5 C10A 1.342(4) . ?
N6 C12A 1.357(4) . ?
N6 C16A 1.352(4) . ?
C1 H1 0.9500 . ?
C1 C2 1.382(6) . ?
C1 C6 1.379(5) . ?
C1A H1A 0.9500 . ?
C1A C2A 1.374(6) . ?
C1A C6A 1.372(6) . ?
C2 H2 0.9500 . ?
C2 C3 1.385(5) . ?
C2A H2A 0.9500 . ?
C2A C3A 1.385(5) . ?
C3 H3 0.9500 . ?
C3 C4 1.397(5) . ?
C3A H3A 0.9500 . ?
C3A C4A 1.401(5) . ?
C4 C5 1.403(5) . ?
C4 C7 1.480(4) . ?
C4A C5A 1.398(5) . ?
C4A C7A 1.481(4) . ?
C5 H5 0.9500 . ?
C5 C6 1.386(5) . ?
C5A H5A 0.9500 . ?
C5A C6A 1.382(5) . ?
C6 H6 0.9500 . ?
C6A H6A 0.9500 . ?
C7 C8 1.392(5) . ?
C7 C11 1.396(5) . ?
C7A C8A 1.396(5) . ?
C7A C11A 1.399(5) . ?
C8 H8 0.9500 . ?
C8 C9 1.396(4) . ?
C8A H8A 0.9500 . ?
C8A C9A 1.391(4) . ?
C9 C24 1.478(5) . ?
C9A C12A 1.486(5) . ?
C10 C11 1.395(4) . ?
C10 C12 1.481(4) . ?
C10A C11A 1.378(4) . ?
C10A C24A 1.490(5) . ?
C11 H11 0.9500 . ?
C11A H11A 0.9500 . ?
C12 C13 1.380(5) . ?
C12A C13A 1.394(5) . ?
C13 H13 0.9500 . ?
C13 C14 1.379(5) . ?
C13A H13A 0.9500 . ?
C13A C14A 1.375(5) . ?
C14 H14 0.9500 . ?
C14 C15 1.380(5) . ?
C14A H14A 0.9500 . ?
C14A C15A 1.383(5) . ?
C15 H15 0.9500 . ?
C15 C16 1.399(5) . ?
C15A H15A 0.9500 . ?
C15A C16A 1.390(5) . ?
C16 C17 1.468(5) . ?
C16A C17A 1.478(5) . ?
C17 C18 1.396(5) . ?
C17 C22 1.409(4) . ?
C17A C18A 1.394(5) . ?
C17A C22A 1.400(5) . ?
C18 H18 0.9500 . ?
C18 C19 1.384(5) . ?
C18A H18A 0.9500 . ?
C18A C19A 1.388(5) . ?
C19 H19 0.9500 . ?
C19 C20 1.404(5) . ?
C19A H19A 0.9500 . ?
C19A C20A 1.387(5) . ?
C20 C21 1.387(5) . ?
C20A C21A 1.395(5) . ?
C21 H21 0.9500 . ?
C21 C22 1.373(5) . ?
C21A H21A 0.9500 . ?
C21A C22A 1.380(5) . ?
C22 H22 0.9500 . ?
C22A H22A 0.9500 . ?
C23 H23A 0.9800 . ?
C23 H23B 0.9800 . ?
C23 H23C 0.9800 . ?
C23A H23D 0.9800 . ?
C23A H23E 0.9800 . ?
C23A H23F 0.9800 . ?
C24 C25 1.384(5) . ?
C24A C25A 1.385(5) . ?
C25 H25 0.9500 . ?
C25 C26 1.386(5) . ?
C25A H25A 0.9500 . ?
C25A C26A 1.384(5) . ?
C26 H26 0.9500 . ?
C26 C27 1.379(5) . ?
C26A H26A 0.9500 . ?
C26A C27A 1.388(5) . ?
C27 H27 0.9500 . ?
C27 C28 1.398(5) . ?
C27A H27A 0.9500 . ?
C27A C28A 1.386(5) . ?
C28 C29 1.479(5) . ?
C28A C29A 1.477(5) . ?
C29 C30 1.395(5) . ?
C29 C34 1.398(5) . ?
C29A C30A 1.408(4) . ?
C29A C34A 1.391(5) . ?
C30 H30 0.9500 . ?
C30 C31 1.386(5) . ?
C30A H30A 0.9500 . ?
C30A C31A 1.383(5) . ?
C31 H31 0.9500 . ?
C31 C32 1.387(5) . ?
C31A H31A 0.9500 . ?
C31A C32A 1.398(5) . ?
C32 C33 1.394(5) . ?
C32A C33A 1.394(5) . ?
C33 H33 0.9500 . ?
C33 C34 1.385(5) . ?
C33A H33A 0.9500 . ?
C33A C34A 1.391(5) . ?
C34 H34 0.9500 . ?
C34A H34A 0.9500 . ?
C35 H35A 0.9800 . ?
C35 H35B 0.9800 . ?
C35 H35C 0.9800 . ?
C35A H35D 0.9800 . ?
C35A H35E 0.9800 . ?
C35A H35F 0.9800 . ?
S1 O19 1.422(3) . ?
S1 O20 1.429(3) . ?
S1 N16 1.574(3) . ?
S1 C063 1.824(4) . ?
S2 O17 1.431(3) . ?
S2 O18 1.426(3) . ?
S2 N16 1.579(3) . ?
S2 C05X 1.831(4) . ?
F1 C063 1.306(8) . ?
F1A C063 1.376(12) . ?
F2 C063 1.310(9) . ?
F2A C063 1.361(12) . ?
F3 C063 1.394(9) . ?
F3A C063 1.293(11) . ?
F4 C05X 1.315(5) . ?
F5 C05X 1.327(4) . ?
F6 C05X 1.322(4) . ?
S3 O15 1.428(5) . ?
S3 O16 1.418(4) . ?
S3 N15 1.547(4) . ?
S3 C066 1.812(6) . ?
S3A O15A 1.456(17) . ?
S3A O16A 1.42(2) . ?
S3A N15 1.762(9) . ?
S3A C0 1.790(18) . ?
S4 O13 1.413(3) . ?
S4 O14 1.419(3) . ?
S4 N15 1.569(3) . ?
S4 C065 1.810(5) . ?
F7 C066 1.315(7) . ?
F7A C0 1.40(2) . ?
F8 C066 1.243(7) . ?
F8A C0 1.42(2) . ?
F9 C066 1.311(7) . ?
F9A C0 1.42(2) . ?
F10 C065 1.316(6) . ?
F11 C065 1.330(6) . ?
F12 C065 1.289(6) . ?
S5 O11 1.443(3) . ?
S5 O12 1.430(3) . ?
S5 N14 1.573(3) . ?
S5 C054 1.824(4) . ?
S6 O9 1.425(3) . ?
S6 O10 1.429(3) . ?
S6 N14 1.597(3) . ?
S6 C05W 1.833(5) . ?
F13 C054 1.341(4) . ?
F14 C054 1.310(5) . ?
F15 C054 1.331(5) . ?
F16 C05W 1.334(4) . ?
F17 C05W 1.319(5) . ?
F18 C05W 1.333(5) . ?
S7 O21 1.428(3) . ?
S7 O22 1.434(3) . ?
S7 N13 1.574(3) . ?
S7 C061 1.816(5) . ?
S8 O23 1.431(3) . ?
S8 O24 1.421(3) . ?
S8 N13 1.566(3) . ?
S8 C05J 1.815(5) . ?
F19 C061 1.333(5) . ?
F20 C061 1.331(5) . ?
F21 C061 1.317(5) . ?
F22 C05J 1.317(5) . ?
F23 C05J 1.325(5) . ?
F24 C05J 1.336(5) . ?

loop_
_geom_torsion_atom_site_label_1
_geom_torsion_atom_site_label_2
_geom_torsion_atom_site_label_3
_geom_torsion_atom_site_label_4
_geom_torsion
_geom_torsion_site_symmetry_1
_geom_torsion_site_symmetry_2
_geom_torsion_site_symmetry_3
_geom_torsion_site_symmetry_4
_geom_torsion_publ_flag
Mn01 N7 C47 C44 25.4(3) . . . . ?
Mn01 N7 C47 C48 -153.8(3) . . . . ?
Mn01 N7 C51 C50 147.5(3) . . . . ?
Mn01 N7 C51 C52 -34.9(4) . . . . ?
Mn01 N8 C44 C43 178.2(2) . . . . ?
Mn01 N8 C44 C47 -1.2(4) . . . . ?
Mn01 N8 C45 C46 179.8(2) . . . . ?
Mn01 N8 C45 C59 -2.2(4) . . . . ?
Mn01 N9 C59 C45 20.7(3) . . . . ?
Mn01 N9 C59 C60 -159.0(3) . . . . ?
Mn01 N9 C63 C62 156.0(2) . . . . ?
Mn01 N9 C63 C64 -24.7(4) . . . . ?
Mn01 N10 C59A C45A 21.7(3) . . . . ?
Mn01 N10 C59A C60A -157.2(3) . . . . ?
Mn01 N10 C63A C62A 152.5(2) . . . . ?
Mn01 N10 C63A C64A -29.2(4) . . . . ?
Mn01 N11 C44A C43A 178.4(2) . . . . ?
Mn01 N11 C44A C47A -0.2(4) . . . . ?
Mn01 N11 C45A C46A -179.8(2) . . . . ?
Mn01 N11 C45A C59A -2.4(4) . . . . ?
Mn01 N12 C47A C44A 26.4(3) . . . . ?
Mn01 N12 C47A C48A -151.9(3) . . . . ?
Mn01 N12 C51A C50A 145.1(3) . . . . ?
Mn01 N12 C51A C52A -36.3(4) . . . . ?
O5 C55 C56 C57 -178.3(3) . . . . ?
O6 C67 C68 C69 177.8(3) . . . . ?
O7 C55A C56A C57A -177.7(3) . . . . ?
O8 C67A C68A C69A -175.8(3) . . . . ?
N7 C47 C48 C49 0.5(5) . . . . ?
N7 C51 C52 C53 143.6(3) . . . . ?
N7 C51 C52 C57 -39.1(4) . . . . ?
N8 C44 C47 N7 -18.3(4) . . . . ?
N8 C44 C47 C48 160.9(3) . . . . ?
N8 C45 C46 C42 2.1(5) . . . . ?
N8 C45 C59 N9 -13.5(4) . . . . ?
N8 C45 C59 C60 166.2(3) . . . . ?
N9 C59 C60 C61 -0.2(5) . . . . ?
N9 C63 C64 C65 -46.9(4) . . . . ?
N9 C63 C64 C69 134.2(3) . . . . ?
N10 C59A C60A C61A 0.0(5) . . . . ?
N10 C63A C64A C65A 137.8(3) . . . . ?
N10 C63A C64A C69A -45.3(4) . . . . ?
N11 C44A C47A N12 -19.1(4) . . . . ?
N11 C44A C47A C48A 159.2(3) . . . . ?
N11 C45A C46A C42A 2.0(5) . . . . ?
N11 C45A C59A N10 -14.3(4) . . . . ?
N11 C45A C59A C60A 164.6(3) . . . . ?
N12 C47A C48A C49A 1.8(5) . . . . ?
N12 C51A C52A C53A 143.9(3) . . . . ?
N12 C51A C52A C57A -37.1(4) . . . . ?
C36 C37 C38 C39 -0.4(6) . . . . ?
C36A C37A C38A C39A -0.2(6) . . . . ?
C37 C36 C41 C40 -1.0(6) . . . . ?
C37 C38 C39 C40 0.1(5) . . . . ?
C37 C38 C39 C42 179.7(3) . . . . ?
C37A C36A C41A C40A -1.3(7) . . . . ?
C37A C38A C39A C40A -1.3(6) . . . . ?
C37A C38A C39A C42A 175.6(4) . . . . ?
C38 C39 C40 C41 -0.2(5) . . . . ?
C38 C39 C42 C43 33.3(5) . . . . ?
C38 C39 C42 C46 -143.7(4) . . . . ?
C38A C39A C40A C41A 1.6(6) . . . . ?
C38A C39A C42A C43A -22.5(5) . . . . ?
C38A C39A C42A C46A 159.8(3) . . . . ?
C39 C40 C41 C36 0.7(6) . . . . ?
C39 C42 C43 C44 -177.2(3) . . . . ?
C39 C42 C46 C45 175.2(3) . . . . ?
C39A C40A C41A C36A -0.3(6) . . . . ?
C39A C42A C43A C44A -176.9(3) . . . . ?
C39A C42A C46A C45A 175.5(3) . . . . ?
C40 C39 C42 C43 -147.0(3) . . . . ?
C40 C39 C42 C46 35.9(5) . . . . ?
C40A C39A C42A C43A 154.4(3) . . . . ?
C40A C39A C42A C46A -23.4(5) . . . . ?
C41 C36 C37 C38 0.9(6) . . . . ?
C41A C36A C37A C38A 1.6(7) . . . . ?
C42 C39 C40 C41 -179.9(3) . . . . ?
C42 C43 C44 N8 2.0(5) . . . . ?
C42 C43 C44 C47 -178.7(3) . . . . ?
C42A C39A C40A C41A -175.3(4) . . . . ?
C42A C43A C44A N11 0.9(5) . . . . ?
C42A C43A C44A C47A 179.4(3) . . . . ?
C43 C42 C46 C45 -1.9(5) . . . . ?
C43 C44 C47 N7 162.4(3) . . . . ?
C43 C44 C47 C48 -18.4(5) . . . . ?
C43A C42A C46A C45A -2.4(5) . . . . ?
C43A C44A C47A N12 162.3(3) . . . . ?
C43A C44A C47A C48A -19.3(5) . . . . ?
C44 N8 C45 C46 -0.3(5) . . . . ?
C44 N8 C45 C59 177.8(3) . . . . ?
C44 C47 C48 C49 -178.7(3) . . . . ?
C44A N11 C45A C46A 0.0(5) . . . . ?
C44A N11 C45A C59A 177.4(3) . . . . ?
C44A C47A C48A C49A -176.4(3) . . . . ?
C45 N8 C44 C43 -1.8(5) . . . . ?
C45 N8 C44 C47 178.9(3) . . . . ?
C45 C59 C60 C61 -179.8(3) . . . . ?
C45A N11 C44A C43A -1.5(5) . . . . ?
C45A N11 C44A C47A 180.0(3) . . . . ?
C45A C59A C60A C61A -178.8(3) . . . . ?
C46 C42 C43 C44 -0.1(5) . . . . ?
C46 C45 C59 N9 164.5(3) . . . . ?
C46 C45 C59 C60 -15.8(5) . . . . ?
C46A C42A C43A C44A 1.0(5) . . . . ?
C46A C45A C59A N10 163.1(3) . . . . ?
C46A C45A C59A C60A -18.0(5) . . . . ?
C47 N7 C51 C50 -2.8(5) . . . . ?
C47 N7 C51 C52 174.7(3) . . . . ?
C47 C48 C49 C50 -1.5(5) . . . . ?
C47A N12 C51A C50A -4.4(5) . . . . ?
C47A N12 C51A C52A 174.2(3) . . . . ?
C47A C48A C49A C50A -2.9(5) . . . . ?
C48 C49 C50 C51 0.4(5) . . . . ?
C48A C49A C50A C51A 0.5(5) . . . . ?
C49 C50 C51 N7 1.8(5) . . . . ?
C49 C50 C51 C52 -175.7(3) . . . . ?
C49A C50A C51A N12 3.3(5) . . . . ?
C49A C50A C51A C52A -175.3(3) . . . . ?
C50 C51 C52 C53 -38.9(5) . . . . ?
C50 C51 C52 C57 138.5(3) . . . . ?
C50A C51A C52A C53A -37.4(5) . . . . ?
C50A C51A C52A C57A 141.5(3) . . . . ?
C51 N7 C47 C44 -179.1(3) . . . . ?
C51 N7 C47 C48 1.7(5) . . . . ?
C51 C52 C53 C54 179.1(3) . . . . ?
C51 C52 C57 C56 -177.5(3) . . . . ?
C51A N12 C47A C44A -179.8(3) . . . . ?
C51A N12 C47A C48A 1.9(5) . . . . ?
C51A C52A C53A C54A -178.0(3) . . . . ?
C51A C52A C57A C56A 178.4(3) . . . . ?
C52 C53 C54 C55 -1.6(5) . . . . ?
C52A C53A C54A C55A -1.0(5) . . . . ?
C53 C52 C57 C56 -0.1(5) . . . . ?
C53 C54 C55 O5 179.8(3) . . . . ?
C53 C54 C55 C56 -0.1(5) . . . . ?
C53A C52A C57A C56A -2.6(5) . . . . ?
C53A C54A C55A O7 178.2(3) . . . . ?
C53A C54A C55A C56A -1.7(5) . . . . ?
C54 C55 C56 C57 1.5(5) . . . . ?
C54A C55A C56A C57A 2.1(5) . . . . ?
C55 C56 C57 C52 -1.4(5) . . . . ?
C55A C56A C57A C52A 0.1(5) . . . . ?
C57 C52 C53 C54 1.6(5) . . . . ?
C57A C52A C53A C54A 3.1(5) . . . . ?
C58 O5 C55 C54 1.7(5) . . . . ?
C58 O5 C55 C56 -178.5(3) . . . . ?
C58A O7 C55A C54A -174.9(3) . . . . ?
C58A O7 C55A C56A 4.9(5) . . . . ?
C59 N9 C63 C62 -0.9(5) . . . . ?
C59 N9 C63 C64 178.4(3) . . . . ?
C59 C45 C46 C42 -175.8(3) . . . . ?
C59 C60 C61 C62 -1.5(5) . . . . ?
C59A N10 C63A C62A -2.1(4) . . . . ?
C59A N10 C63A C64A 176.3(3) . . . . ?
C59A C45A C46A C42A -175.3(3) . . . . ?
C59A C60A C61A C62A -0.7(5) . . . . ?
C60 C61 C62 C63 1.9(5) . . . . ?
C60A C61A C62A C63A 0.0(5) . . . . ?
C61 C62 C63 N9 -0.7(5) . . . . ?
C61 C62 C63 C64 -180.0(3) . . . . ?
C61A C62A C63A N10 1.4(5) . . . . ?
C61A C62A C63A C64A -176.9(3) . . . . ?
C62 C63 C64 C65 132.4(3) . . . . ?
C62 C63 C64 C69 -46.5(4) . . . . ?
C62A C63A C64A C65A -43.9(4) . . . . ?
C62A C63A C64A C69A 133.0(3) . . . . ?
C63 N9 C59 C45 -179.0(3) . . . . ?
C63 N9 C59 C60 1.4(5) . . . . ?
C63 C64 C65 C66 179.2(3) . . . . ?
C63 C64 C69 C68 -178.5(3) . . . . ?
C63A N10 C59A C45A -179.8(3) . . . . ?
C63A N10 C59A C60A 1.4(5) . . . . ?
C63A C64A C65A C66A -179.4(3) . . . . ?
C63A C64A C69A C68A -178.8(3) . . . . ?
C64 C65 C66 C67 -0.4(5) . . . . ?
C64A C65A C66A C67A -1.7(5) . . . . ?
C65 C64 C69 C68 2.5(5) . . . . ?
C65 C66 C67 O6 -177.2(3) . . . . ?
C65 C66 C67 C68 2.1(5) . . . . ?
C65A C64A C69A C68A -1.9(5) . . . . ?
C65A C66A C67A O8 177.5(3) . . . . ?
C65A C66A C67A C68A -2.1(5) . . . . ?
C66 C67 C68 C69 -1.5(5) . . . . ?
C66A C67A C68A C69A 3.8(5) . . . . ?
C67 C68 C69 C64 -0.9(5) . . . . ?
C67A C68A C69A C64A -1.8(5) . . . . ?
C69 C64 C65 C66 -1.8(5) . . . . ?
C69A C64A C65A C66A 3.7(5) . . . . ?
C70 O6 C67 C66 173.5(3) . . . . ?
C70 O6 C67 C68 -5.8(5) . . . . ?
C70A O8 C67A C66A 179.2(3) . . . . ?
C70A O8 C67A C68A -1.2(5) . . . . ?
Mn02 N1 C12 C10 -21.1(3) . . . . ?
Mn02 N1 C12 C13 158.2(3) . . . . ?
Mn02 N1 C16 C15 -152.8(2) . . . . ?
Mn02 N1 C16 C17 29.8(4) . . . . ?
Mn02 N2 C9 C8 -177.7(2) . . . . ?
Mn02 N2 C9 C24 3.7(4) . . . . ?
Mn02 N2 C10 C11 -179.7(2) . . . . ?
Mn02 N2 C10 C12 1.4(4) . . . . ?
Mn02 N3 C24 C9 -21.1(3) . . . . ?
Mn02 N3 C24 C25 159.7(3) . . . . ?
Mn02 N3 C28 C27 -157.2(2) . . . . ?
Mn02 N3 C28 C29 22.9(4) . . . . ?
Mn02 N4 C24A C10A -25.3(3) . . . . ?
Mn02 N4 C24A C25A 154.0(3) . . . . ?
Mn02 N4 C28A C27A -149.8(2) . . . . ?
Mn02 N4 C28A C29A 31.4(4) . . . . ?
Mn02 N5 C9A C8A -176.1(2) . . . . ?
Mn02 N5 C9A C12A 3.0(4) . . . . ?
Mn02 N5 C10A C11A 176.5(2) . . . . ?
Mn02 N5 C10A C24A -2.1(4) . . . . ?
Mn02 N6 C12A C9A -25.5(3) . . . . ?
Mn02 N6 C12A C13A 151.8(3) . . . . ?
Mn02 N6 C16A C15A -144.9(3) . . . . ?
Mn02 N6 C16A C17A 34.8(4) . . . . ?
O1 C20 C21 C22 179.8(3) . . . . ?
O2 C32 C33 C34 176.1(3) . . . . ?
O3 C20A C21A C22A -177.8(3) . . . . ?
O4 C32A C33A C34A 177.2(3) . . . . ?
N1 C12 C13 C14 -0.4(5) . . . . ?
N1 C16 C17 C18 41.7(4) . . . . ?
N1 C16 C17 C22 -141.6(3) . . . . ?
N2 C9 C24 N3 13.3(4) . . . . ?
N2 C9 C24 C25 -167.5(3) . . . . ?
N2 C10 C11 C7 -1.2(5) . . . . ?
N2 C10 C12 N1 14.7(4) . . . . ?
N2 C10 C12 C13 -164.6(3) . . . . ?
N3 C24 C25 C26 1.1(5) . . . . ?
N3 C28 C29 C30 -134.2(3) . . . . ?
N3 C28 C29 C34 46.6(4) . . . . ?
N4 C24A C25A C26A 1.0(5) . . . . ?
N4 C28A C29A C30A -139.9(3) . . . . ?
N4 C28A C29A C34A 42.1(4) . . . . ?
N5 C9A C12A N6 16.8(4) . . . . ?
N5 C9A C12A C13A -160.5(3) . . . . ?
N5 C10A C11A C7A -1.5(5) . . . . ?
N5 C10A C24A N4 19.6(4) . . . . ?
N5 C10A C24A C25A -159.7(3) . . . . ?
N6 C12A C13A C14A -2.2(5) . . . . ?
N6 C16A C17A C18A 38.6(4) . . . . ?
N6 C16A C17A C22A -142.0(3) . . . . ?
C1 C2 C3 C4 -1.3(6) . . . . ?
C1A C2A C3A C4A 0.9(6) . . . . ?
C2 C1 C6 C5 0.0(6) . . . . ?
C2 C3 C4 C5 1.1(5) . . . . ?
C2 C3 C4 C7 -179.5(3) . . . . ?
C2A C1A C6A C5A -1.0(7) . . . . ?
C2A C3A C4A C5A -2.1(5) . . . . ?
C2A C3A C4A C7A 175.0(3) . . . . ?
C3 C4 C5 C6 -0.4(5) . . . . ?
C3 C4 C7 C8 -32.1(5) . . . . ?
C3 C4 C7 C11 147.5(3) . . . . ?
C3A C4A C5A C6A 1.7(6) . . . . ?
C3A C4A C7A C8A -146.9(3) . . . . ?
C3A C4A C7A C11A 29.3(5) . . . . ?
C4 C5 C6 C1 -0.2(6) . . . . ?
C4 C7 C8 C9 -177.1(3) . . . . ?
C4 C7 C11 C10 179.6(3) . . . . ?
C4A C5A C6A C1A -0.2(6) . . . . ?
C4A C7A C8A C9A 174.2(3) . . . . ?
C4A C7A C11A C10A -173.9(3) . . . . ?
C5 C4 C7 C8 147.3(3) . . . . ?
C5 C4 C7 C11 -33.1(5) . . . . ?
C5A C4A C7A C8A 30.1(5) . . . . ?
C5A C4A C7A C11A -153.7(3) . . . . ?
C6 C1 C2 C3 0.8(6) . . . . ?
C6A C1A C2A C3A 0.6(6) . . . . ?
C7 C4 C5 C6 -179.8(3) . . . . ?
C7 C8 C9 N2 -4.0(5) . . . . ?
C7 C8 C9 C24 174.6(3) . . . . ?
C7A C4A C5A C6A -175.3(4) . . . . ?
C7A C8A C9A N5 0.8(5) . . . . ?
C7A C8A C9A C12A -178.2(3) . . . . ?
C8 C7 C11 C10 -0.7(5) . . . . ?
C8 C9 C24 N3 -165.3(3) . . . . ?
C8 C9 C24 C25 13.9(5) . . . . ?
C8A C7A C11A C10A 2.4(5) . . . . ?
C8A C9A C12A N6 -164.1(3) . . . . ?
C8A C9A C12A C13A 18.5(5) . . . . ?
C9 N2 C10 C11 0.6(5) . . . . ?
C9 N2 C10 C12 -178.3(3) . . . . ?
C9 C24 C25 C26 -178.1(3) . . . . ?
C9A N5 C10A C11A 0.2(5) . . . . ?
C9A N5 C10A C24A -178.4(3) . . . . ?
C9A C12A C13A C14A 175.0(3) . . . . ?
C10 N2 C9 C8 2.0(5) . . . . ?
C10 N2 C9 C24 -176.6(3) . . . . ?
C10 C12 C13 C14 178.8(3) . . . . ?
C10A N5 C9A C8A 0.2(5) . . . . ?
C10A N5 C9A C12A 179.2(3) . . . . ?
C10A C24A C25A C26A -179.8(3) . . . . ?
C11 C7 C8 C9 3.2(5) . . . . ?
C11 C10 C12 N1 -164.2(3) . . . . ?
C11 C10 C12 C13 16.5(5) . . . . ?
C11A C7A C8A C9A -2.1(5) . . . . ?
C11A C10A C24A N4 -159.0(3) . . . . ?
C11A C10A C24A C25A 21.7(5) . . . . ?
C12 N1 C16 C15 2.1(4) . . . . ?
C12 N1 C16 C17 -175.3(3) . . . . ?
C12 C10 C11 C7 177.7(3) . . . . ?
C12 C13 C14 C15 0.5(5) . . . . ?
C12A N6 C16A C15A 4.5(5) . . . . ?
C12A N6 C16A C17A -175.8(3) . . . . ?
C12A C13A C14A C15A 3.5(5) . . . . ?
C13 C14 C15 C16 0.7(5) . . . . ?
C13A C14A C15A C16A -0.9(6) . . . . ?
C14 C15 C16 N1 -2.1(5) . . . . ?
C14 C15 C16 C17 175.3(3) . . . . ?
C14A C15A C16A N6 -3.2(5) . . . . ?
C14A C15A C16A C17A 177.1(3) . . . . ?
C15 C16 C17 C18 -135.8(3) . . . . ?
C15 C16 C17 C22 40.9(4) . . . . ?
C15A C16A C17A C18A -141.6(3) . . . . ?
C15A C16A C17A C22A 37.8(5) . . . . ?
C16 N1 C12 C10 179.9(3) . . . . ?
C16 N1 C12 C13 -0.8(5) . . . . ?
C16 C17 C18 C19 177.1(3) . . . . ?
C16 C17 C22 C21 -178.1(3) . . . . ?
C16A N6 C12A C9A -179.1(3) . . . . ?
C16A N6 C12A C13A -1.8(5) . . . . ?
C16A C17A C18A C19A -178.7(3) . . . . ?
C16A C17A C22A C21A 177.8(3) . . . . ?
C17 C18 C19 C20 1.2(5) . . . . ?
C17A C18A C19A C20A 1.0(5) . . . . ?
C18 C17 C22 C21 -1.2(5) . . . . ?
C18 C19 C20 O1 179.2(3) . . . . ?
C18 C19 C20 C21 -1.8(5) . . . . ?
C18A C17A C22A C21A -2.7(5) . . . . ?
C18A C19A C20A O3 176.9(3) . . . . ?
C18A C19A C20A C21A -2.9(5) . . . . ?
C19 C20 C21 C22 0.8(5) . . . . ?
C19A C20A C21A C22A 2.0(5) . . . . ?
C20 C21 C22 C17 0.7(5) . . . . ?
C20A C21A C22A C17A 0.9(5) . . . . ?
C22 C17 C18 C19 0.3(5) . . . . ?
C22A C17A C18A C19A 1.8(5) . . . . ?
C23 O1 C20 C19 -175.7(3) . . . . ?
C23 O1 C20 C21 5.3(5) . . . . ?
C23A O3 C20A C19A -2.3(5) . . . . ?
C23A O3 C20A C21A 177.5(3) . . . . ?
C24 N3 C28 C27 0.1(5) . . . . ?
C24 N3 C28 C29 -179.7(3) . . . . ?
C24 C25 C26 C27 0.2(5) . . . . ?
C24A N4 C28A C27A 2.9(4) . . . . ?
C24A N4 C28A C29A -176.0(3) . . . . ?
C24A C10A C11A C7A 177.0(3) . . . . ?
C24A C25A C26A C27A 1.0(5) . . . . ?
C25 C26 C27 C28 -1.3(5) . . . . ?
C25A C26A C27A C28A -1.0(5) . . . . ?
C26 C27 C28 N3 1.2(5) . . . . ?
C26 C27 C28 C29 -179.0(3) . . . . ?
C26A C27A C28A N4 -1.0(5) . . . . ?
C26A C27A C28A C29A 177.8(3) . . . . ?
C27 C28 C29 C30 46.0(4) . . . . ?
C27 C28 C29 C34 -133.2(3) . . . . ?
C27A C28A C29A C30A 41.2(4) . . . . ?
C27A C28A C29A C34A -136.7(3) . . . . ?
C28 N3 C24 C9 178.0(3) . . . . ?
C28 N3 C24 C25 -1.2(5) . . . . ?
C28 C29 C30 C31 177.3(3) . . . . ?
C28 C29 C34 C33 -179.0(3) . . . . ?
C28A N4 C24A C10A 177.8(3) . . . . ?
C28A N4 C24A C25A -2.9(4) . . . . ?
C28A C29A C30A C31A 179.0(3) . . . . ?
C28A C29A C34A C33A -179.9(3) . . . . ?
C29 C30 C31 C32 1.9(5) . . . . ?
C29A C30A C31A C32A 0.9(5) . . . . ?
C30 C29 C34 C33 1.8(5) . . . . ?
C30 C31 C32 O2 -177.6(3) . . . . ?
C30 C31 C32 C33 1.4(5) . . . . ?
C30A C29A C34A C33A 2.1(5) . . . . ?
C30A C31A C32A O4 -178.0(3) . . . . ?
C30A C31A C32A C33A 2.2(5) . . . . ?
C31 C32 C33 C34 -3.1(5) . . . . ?
C31A C32A C33A C34A -3.0(5) . . . . ?
C32 C33 C34 C29 1.4(5) . . . . ?
C32A C33A C34A C29A 0.8(5) . . . . ?
C34 C29 C30 C31 -3.5(5) . . . . ?
C34A C29A C30A C31A -3.0(5) . . . . ?
C35 O2 C32 C31 7.6(5) . . . . ?
C35 O2 C32 C33 -171.5(3) . . . . ?
C35A O4 C32A C31A 176.3(3) . . . . ?
C35A O4 C32A C33A -3.9(5) . . . . ?
O17 S2 N16 S1 -152.7(2) . . . . ?
O17 S2 C05X F4 -179.1(3) . . . . ?
O17 S2 C05X F5 -58.4(3) . . . . ?
O17 S2 C05X F6 60.7(3) . . . . ?
O18 S2 N16 S1 -16.5(3) . . . . ?
O18 S2 C05X F4 56.2(3) . . . . ?
O18 S2 C05X F5 176.8(3) . . . . ?
O18 S2 C05X F6 -64.1(3) . . . . ?
O19 S1 N16 S2 -6.5(3) . . . . ?
O19 S1 C063 F1 -67.9(11) . . . . ?
O19 S1 C063 F1A -42.8(12) . . . . ?
O19 S1 C063 F2 60.8(8) . . . . ?
O19 S1 C063 F2A 67.5(11) . . . . ?
O19 S1 C063 F3 177.5(5) . . . . ?
O19 S1 C063 F3A -167.4(14) . . . . ?
O20 S1 N16 S2 130.6(3) . . . . ?
O20 S1 C063 F1 167.6(11) . . . . ?
O20 S1 C063 F1A -167.3(12) . . . . ?
O20 S1 C063 F2 -63.7(8) . . . . ?
O20 S1 C063 F2A -57.0(11) . . . . ?
O20 S1 C063 F3 53.0(6) . . . . ?
O20 S1 C063 F3A 68.1(14) . . . . ?
N16 S1 C063 F1 54.4(11) . . . . ?
N16 S1 C063 F1A 79.5(12) . . . . ?
N16 S1 C063 F2 -176.9(7) . . . . ?
N16 S1 C063 F2A -170.2(11) . . . . ?
N16 S1 C063 F3 -60.2(6) . . . . ?
N16 S1 C063 F3A -45.1(14) . . . . ?
N16 S2 C05X F4 -66.8(3) . . . . ?
N16 S2 C05X F5 53.8(3) . . . . ?
N16 S2 C05X F6 172.9(3) . . . . ?
C05X S2 N16 S1 98.5(3) . . . . ?
C063 S1 N16 S2 -120.1(3) . . . . ?
O13 S4 N15 S3 89.0(4) . . . . ?
O13 S4 N15 S3A 98.0(4) . . . . ?
O13 S4 C065 F10 54.0(4) . . . . ?
O13 S4 C065 F11 -64.2(4) . . . . ?
O13 S4 C065 F12 177.0(3) . . . . ?
O14 S4 N15 S3 -50.8(4) . . . . ?
O14 S4 N15 S3A -41.8(4) . . . . ?
O14 S4 C065 F10 179.6(4) . . . . ?
O14 S4 C065 F11 61.3(4) . . . . ?
O14 S4 C065 F12 -57.5(4) . . . . ?
O15 S3 N15 S4 -16.3(5) . . . . ?
O15 S3 C066 F7 -66.6(5) . . . . ?
O15 S3 C066 F8 168.7(5) . . . . ?
O15 S3 C066 F9 54.8(5) . . . . ?
O15A S3A N15 S4 41.6(14) . . . . ?
O15A S3A C0 F7A -68(2) . . . . ?
O15A S3A C0 F8A -167.1(14) . . . . ?
O15A S3A C0 F9A 95(3) . . . . ?
O16 S3 N15 S4 -150.8(3) . . . . ?
O16 S3 C066 F7 58.2(5) . . . . ?
O16 S3 C066 F8 -66.5(5) . . . . ?
O16 S3 C066 F9 179.6(5) . . . . ?
O16A S3A N15 S4 -113.0(17) . . . . ?
O16A S3A C0 F7A 50(2) . . . . ?
O16A S3A C0 F8A -49.0(18) . . . . ?
O16A S3A C0 F9A -146(3) . . . . ?
N15 S3 C066 F7 174.7(4) . . . . ?
N15 S3 C066 F8 50.0(6) . . . . ?
N15 S3 C066 F9 -63.9(5) . . . . ?
N15 S3A C0 F7A 172.8(19) . . . . ?
N15 S3A C0 F8A 73.8(11) . . . . ?
N15 S3A C0 F9A -24(3) . . . . ?
N15 S4 C065 F10 -61.4(4) . . . . ?
N15 S4 C065 F11 -179.6(4) . . . . ?
N15 S4 C065 F12 61.6(4) . . . . ?
C0 S3A N15 S4 145.5(8) . . . . ?
C065 S4 N15 S3 -160.9(3) . . . . ?
C065 S4 N15 S3A -151.9(4) . . . . ?
C066 S3 N15 S4 96.7(4) . . . . ?
O9 S6 N14 S5 27.3(3) . . . . ?
O9 S6 C05W F16 -66.0(3) . . . . ?
O9 S6 C05W F17 172.9(3) . . . . ?
O9 S6 C05W F18 53.5(3) . . . . ?
O10 S6 N14 S5 164.3(2) . . . . ?
O10 S6 C05W F16 168.5(3) . . . . ?
O10 S6 C05W F17 47.4(3) . . . . ?
O10 S6 C05W F18 -71.9(3) . . . . ?
O11 S5 N14 S6 30.3(3) . . . . ?
O11 S5 C054 F13 65.3(3) . . . . ?
O11 S5 C054 F14 -174.7(3) . . . . ?
O11 S5 C054 F15 -52.7(3) . . . . ?
O12 S5 N14 S6 165.6(2) . . . . ?
O12 S5 C054 F13 -59.9(3) . . . . ?
O12 S5 C054 F14 60.1(3) . . . . ?
O12 S5 C054 F15 -177.9(3) . . . . ?
N14 S5 C054 F13 -172.1(3) . . . . ?
N14 S5 C054 F14 -52.1(3) . . . . ?
N14 S5 C054 F15 69.8(3) . . . . ?
N14 S6 C05W F16 56.2(3) . . . . ?
N14 S6 C05W F17 -64.9(3) . . . . ?
N14 S6 C05W F18 175.7(3) . . . . ?
C05W S6 N14 S5 -87.3(3) . . . . ?
C054 S5 N14 S6 -85.5(3) . . . . ?
O21 S7 N13 S8 105.8(3) . . . . ?
O21 S7 C061 F19 56.7(4) . . . . ?
O21 S7 C061 F20 -62.7(4) . . . . ?
O21 S7 C061 F21 177.1(3) . . . . ?
O22 S7 N13 S8 -33.2(3) . . . . ?
O22 S7 C061 F19 -178.8(3) . . . . ?
O22 S7 C061 F20 61.7(4) . . . . ?
O22 S7 C061 F21 -58.4(3) . . . . ?
O23 S8 N13 S7 -162.4(2) . . . . ?
O23 S8 C05J F22 178.0(3) . . . . ?
O23 S8 C05J F23 -60.0(3) . . . . ?
O23 S8 C05J F24 57.7(3) . . . . ?
O24 S8 N13 S7 -26.7(3) . . . . ?
O24 S8 C05J F22 52.2(4) . . . . ?
O24 S8 C05J F23 174.1(3) . . . . ?
O24 S8 C05J F24 -68.2(3) . . . . ?
N13 S7 C061 F19 -59.0(4) . . . . ?
N13 S7 C061 F20 -178.5(3) . . . . ?
N13 S7 C061 F21 61.3(3) . . . . ?
N13 S8 C05J F22 -69.2(4) . . . . ?
N13 S8 C05J F23 52.7(3) . . . . ?
N13 S8 C05J F24 170.4(3) . . . . ?
C05J S8 N13 S7 88.0(3) . . . . ?
C061 S7 N13 S8 -144.1(3) . . . . ?
